data_4034284
loop_
_publ_author_name
'Ward, Jonathan S.'
'Nobuyasu, Roberto S.'
'Fox, Mark A.'
'Aguilar, Juan A.'
'Hall, David'
'Batsanov, Andrei S.'
'Ren, Zhongjie'
'Dias, Fernando B.'
'Bryce, Martin R.'

_publ_section_title
;
 Impact of Methoxy Substituents on Thermally Activated Delayed
 Fluorescence and Room-Temperature Phosphorescence in All-Organic
 Donor-Acceptor Systems.
;
_journal_issue 7
_journal_name_full 'The Journal of organic chemistry'
_journal_page_first 3801
_journal_page_last 3816
_journal_paper_doi 10.1021/acs.joc.8b02848
_journal_volume 84
_journal_year 2019
_chemical_formula_moiety 'C42 H34 N2 O4 S3, 1.6(C6 H5 Cl)'
_chemical_formula_sum 'C51.6 H42 Cl1.6 N2 O4 S3'
_chemical_formula_weight 906.97
_chemical_melting_point 622
_chemical_name_systematic 'Synthesis of 2,8-Bis(1,9-dimethyl-3-methoxyphenothiazin-10-yl)dibenzothiophene-S,S-dioxide'
_space_group_crystal_system monoclinic
_space_group_IT_number 14
_space_group_name_Hall '-P 2yn'
_space_group_name_H-M_alt 'P 1 21/n 1'
_atom_sites_solution_hydrogens mixed
_audit_creation_date 2018-09-06
_audit_creation_method
;
Olex2 1.2-beta
(compiled 2018.05.29 svn.r3508 for OlexSys, GUI svn.r5506)
;
_cell_angle_alpha 90
_cell_angle_beta 112.4493(15)
_cell_angle_gamma 90
_cell_formula_units_Z 8
_cell_length_a 23.3637(6)
_cell_length_b 14.6487(5)
_cell_length_c 28.5013(9)
_cell_measurement_reflns_used 9899
_cell_measurement_temperature 120(2)
_cell_measurement_theta_max 65.24
_cell_measurement_theta_min 3.356
_cell_volume 9015.3(5)
_computing_cell_refinement 'SAINT v8.38A (Bruker, 2016)'
_computing_data_collection 'APEX3 v.2016.1-0 (Bruker, 2016)'
_computing_data_reduction 'SAINT v8.38A (Bruker, 2016)'
_computing_molecular_graphics 'Olex2 (Dolomanov et al., 2009)'
_computing_publication_material 'Olex2 (Dolomanov et al., 2009)'
_computing_structure_refinement 'ShelXL 2018/3 multi-CPU version (Sheldrick, 2015a)'
_computing_structure_solution 'ShelXT 2018/2 (Sheldrick, 2015)'
_diffrn_ambient_temperature 120
_diffrn_detector_area_resol_mean 10.4
_diffrn_detector_type 'Bruker PHOTON 100 CMOS'
_diffrn_measured_fraction_theta_full 0.979
_diffrn_measured_fraction_theta_max 0.977
_diffrn_measurement_device '3-circle area detector diffractometer'
_diffrn_measurement_device_type 'Bruker D8 Venture'
_diffrn_measurement_method '\w scans'
_diffrn_radiation_monochromator 'focusing mirrors'
_diffrn_radiation_probe x-ray
_diffrn_radiation_type CuK\a
_diffrn_radiation_wavelength 1.54184
_diffrn_reflns_av_R_equivalents 0.1057
_diffrn_reflns_av_unetI/netI 0.0800
_diffrn_reflns_Laue_measured_fraction_full 0.979
_diffrn_reflns_Laue_measured_fraction_max 0.977
_diffrn_reflns_limit_h_max 27
_diffrn_reflns_limit_h_min -27
_diffrn_reflns_limit_k_max 16
_diffrn_reflns_limit_k_min -17
_diffrn_reflns_limit_l_max 33
_diffrn_reflns_limit_l_min -33
_diffrn_reflns_number 93916
_diffrn_reflns_point_group_measured_fraction_full 0.979
_diffrn_reflns_point_group_measured_fraction_max 0.977
_diffrn_reflns_theta_full 66.000
_diffrn_reflns_theta_max 66.710
_diffrn_reflns_theta_min 3.102
_diffrn_source 'microfocus sealed X-ray tube'
_diffrn_source_type 'Incoatec I\mS microsource'
_diffrn_standards_number 0
_exptl_absorpt_coefficient_mu 2.762
_exptl_absorpt_correction_T_max 1.0000
_exptl_absorpt_correction_T_min 0.8304
_exptl_absorpt_correction_type multi-scan
_exptl_absorpt_process_details
; SADABS-2016/2 (Krause et al., 2015) was used for absorption correction. 
 wR2(int) was 0.1163 before and 0.0639 after correction. The Ratio of 
 minimum to maximum transmission is 0.8304. The \l/2 correction factor 
 is Not present.
;
_exptl_crystal_colour colourless
_exptl_crystal_density_diffrn 1.336
_exptl_crystal_description prism
_exptl_crystal_F_000 3782
_exptl_crystal_size_max 0.414
_exptl_crystal_size_mid 0.073
_exptl_crystal_size_min 0.04
_refine_diff_density_max 0.754
_refine_diff_density_min -0.454
_refine_diff_density_rms 0.068
_refine_ls_extinction_method none
_refine_ls_goodness_of_fit_ref 1.010
_refine_ls_hydrogen_treatment constr
_refine_ls_matrix_type full
_refine_ls_number_parameters 1222
_refine_ls_number_reflns 15593
_refine_ls_number_restraints 960
_refine_ls_restrained_S_all 0.986
_refine_ls_R_factor_all 0.1342
_refine_ls_R_factor_gt 0.0725
_refine_ls_shift/su_max 0.010
_refine_ls_shift/su_mean 0.000
_refine_ls_structure_factor_coef Fsqd
_refine_ls_weighting_details 'w=1/[\s^2^(Fo^2^)+(0.0874P)^2^+15.2413P] where P=(Fo^2^+2Fc^2^)/3'
_refine_ls_weighting_scheme calc
_refine_ls_wR_factor_gt 0.1728
_refine_ls_wR_factor_ref 0.2042
_reflns_Friedel_coverage 0.000
_reflns_number_gt 9163
_reflns_number_total 15593
_reflns_threshold_expression 'I > 2\s(I)'
_cod_data_source_file jo8b02848_si_002.cif
_cod_data_source_block 3b_17s311
_cod_depositor_comments
;
The following automatic conversions were performed:

data item '_diffrn_radiation_probe' value 'X-ray' was changed to
'x-ray' in accordance with the
/home/data/users/saulius/crontab/automatic-downloads/current/ACS/lib/dictionaries/cif_core.dic
dictionary named 'cif_core.dic' version 2.4.2 last updated on
2011-04-26.

Automatic conversion script
Id: cif_fix_values 6909 2019-04-08 15:41:33Z antanas 
;
_cod_database_code 4034284
_shelx_shelxl_version_number 2018/3
_shelx_space_group_comment
;
The symmetry employed for this shelxl refinement is uniquely defined
by the following loop, which should always be used as a source of
symmetry information in preference to the above space-group names.
They are only intended as comments.
;
_shelx_estimated_absorpt_t_max 0.898
_shelx_estimated_absorpt_t_min 0.394
_olex2_refinement_description
;
1. Fixed Uiso
 At 1.2 times of:
  All C(H) groups
 At 1.5 times of:
  All C(H,H,H) groups
2. Restrained distances
 C39-C28 = C39B-C28B
 1.5 with sigma of 0.02
 O3B'-C43'
 1.4 with sigma of 0.02
 C7S-C8S \\sim C9S-C8S \\sim C9S_$1-C7S
 with sigma of 0.02
 C26-C21 \\sim C26B-C21B
 with sigma of 0.02
3. Uiso/Uaniso restraints and constraints
Uiso(C1SA) = Uiso(C6S)
Uiso(C2SA) = Uiso(C2S)
Uiso(C3S) = Uiso(C3SA)
Uiso(C5S) = Uiso(C6SA)
Uanis(C9S) = Uanis(C8S) = Uanis(C7S)
Uiso(C2T) = Uiso(C3TA)
Uiso(C6TB) = Uiso(C5TB) = Uiso(C4TB) = Uiso(C3TB) = Uiso(C2TB)
Uiso(C6T) = Uiso(C1A)
4. Rigid body (RIGU) restrains
 All non-hydrogen atoms
 with sigma for 1-2 distances of 0.004 and sigma for 1-3 distances of 0.004
5. Others
 Fixed Sof: H16(0.2) H37(0.2) O4(0.8) O5(0.8) C21(0.8) C22(0.8) H22(0.8)
 C23(0.8) H23(0.8) C24(0.8) H24(0.8) C26(0.8) H26A(0.8) H26B(0.8) H26C(0.8)
 C27(0.8) C28(0.8) C29(0.8) H29(0.8) C30(0.8) H30(0.8) C31(0.8) H31(0.8)
 C32(0.8) C39(0.5) H39A(0.5) H39B(0.5) H39C(0.5) C42(0.8) H42A(0.8) H42B(0.8)
 H42C(0.8) C43(0.8) H43A(0.8) H43B(0.8) H43C(0.8) O4B(0.2) C27B(0.2) C28B(0.2)
 C29B(0.2) H29B(0.2) C30B(0.2) C31B(0.2) H31B(0.2) C32B(0.2) C39B(0.5)
 H39D(0.5) H39E(0.5) H39F(0.5) C42B(0.2) H42D(0.2) H42E(0.2) H42F(0.2) O3B(0.2)
 C21B(0.2) C22B(0.2) H22B(0.2) C23B(0.2) C24B(0.2) H24B(0.2) C26B(0.2)
 H26D(0.2) H26E(0.2) H26F(0.2) C41B(0.2) H41A(0.2) H41B(0.2) H41C(0.2)
 O3'(0.63) O4B'(0.42) H16'(0.63) H23'(0.37) H30'(0.58) H37'(0.42) C41'(0.63)
 H41D(0.63) H41E(0.63) H41F(0.63) C44'(0.42) H44A(0.42) H44B(0.42) H44C(0.42)
 O3B'(0.37) C43'(0.37) H43D(0.37) H43E(0.37) H43F(0.37) O4'(0.58) C42'(0.58)
 H42G(0.58) H42H(0.58) H42I(0.58) Cl2(0.5) C1T(0.5) C2T(0.5) H2T(0.5) C3T(0.5)
 H3T(0.5) C4T(0.5) H4T(0.5) C5T(0.5) H5T(0.5) C6T(0.5) H6T(0.5) Cl2A(0.38)
 C1TA(0.38) C1A(0.38) H1A(0.38) C5TA(0.38) H5TA(0.38) C4TA(0.38) H4TA(0.38)
 C3TA(0.38) H3TA(0.38) C2TA(0.38) H2TA(0.38) Cl2B(0.12) C1TB(0.12) C6TB(0.12)
 H6TB(0.12) C5TB(0.12) H5TB(0.12) C4TB(0.12) H4TB(0.12) C3TB(0.12) H3TB(0.12)
 C2TB(0.12) H2TB(0.12) Cl1(0.48) C1S(0.6) C6S(0.6) H6S(0.6) C5S(0.6) H5S(0.6)
 C4S(0.6) H4S(0.6) C3S(0.6) H3S(0.6) C2S(0.6) H2S(0.6) Cl1A(0.4) C1SA(0.4)
 C6SA(0.4) H6SA(0.4) C5SA(0.4) H5SA(0.4) C4SA(0.4) H4SA(0.4) C3SA(0.4)
 H3SA(0.4) C2SA(0.4) H2SA(0.4) Cl1B(0.12) Cl4(0.2) C7S(0.4) C9S(0.4) H9S(0.4)
 C8S(0.4) H8S(0.4)
6.a Riding coordinates:
 C16(H16), C39B(H39D,H39E,H39F), C16'(H16'), C37'(H37'), C41'(H41D,H41E,H41F),
 C44'(H44A,H44B,H44C), C43'(H43D,H43E,H43F)
6.b Me refined with riding coordinates:
 C26B(H26D,H26E,H26F), C41B(H41A,H41B,H41C)
6.c Aromatic/amide H refined with riding coordinates:
 C2(H2), C3(H3), C5(H5), C8(H8), C10(H10), C11(H11), C15(H15), C17(H17),
 C36(H36), C37(H37), C38(H38), C22(H22), C23(H23), C24(H24), C29(H29), C30(H30),
  C31(H31), C29B(H29B), C31B(H31B), C22B(H22B), C24B(H24B), C2'(H2'), C3'(H3'),
 C5'(H5'), C8'(H8'), C10'(H10'), C11'(H11'), C15'(H15'), C17'(H17'), C22'(H22'),
  C23'(H23'), C24'(H24'), C29'(H29'), C30'(H30'), C31'(H31'), C36'(H36'),
 C38'(H38'), C2T(H2T), C3T(H3T), C4T(H4T), C5T(H5T), C6T(H6T), C1A(H1A),
 C5TA(H5TA), C4TA(H4TA), C3TA(H3TA), C2TA(H2TA), C6TB(H6TB), C5TB(H5TB),
 C4TB(H4TB), C3TB(H3TB), C2TB(H2TB), C6S(H6S), C5S(H5S), C4S(H4S), C3S(H3S),
 C2S(H2S), C6SA(H6SA), C5SA(H5SA), C4SA(H4SA), C3SA(H3SA), C2SA(H2SA),
 C12S(H12S), C16S(H16S), C15S(H15S), C13S(H13S), C14S(H14S), C9S(H9S), C8S(H8S)
6.d Fitted hexagon refined as free rotating group:
 C1T(C2T,C3T,C4T,C5T,C6T), C1TA(C1A,C5TA,C4TA,C3TA,C2TA), C1TB(C6TB,C5TB,C4TB,
 C3TB,C2TB), C1S(C6S,C5S,C4S,C3S,C2S), C1SA(C6SA,C5SA,C4SA,C3SA,C2SA)
6.e Idealised Me refined as rotating group:
 C25(H25A,H25B,H25C), C40(H40A,H40B,H40C), C26(H26A,H26B,H26C), C39(H39A,H39B,
 H39C), C42(H42A,H42B,H42C), C43(H43A,H43B,H43C), C42B(H42D,H42E,H42F),
 C25'(H25D,H25E,H25F), C26'(H26G,H26H,H26I), C39'(H39G,H39H,H39I), C40'(H40D,
 H40E,H40F), C42'(H42G,H42H,H42I)
;
_olex2_diffrn_ambient_temperature_device 'Oxford Cryosystems'
_olex2_submission_special_instructions 'No special instructions were received'

loop_
_space_group_symop_operation_xyz
'x, y, z'
'-x+1/2, y+1/2, -z+1/2'
'-x, -y, -z'
'x-1/2, -y-1/2, z-1/2'

loop_
_atom_site_label
_atom_site_type_symbol
_atom_site_fract_x
_atom_site_fract_y
_atom_site_fract_z
_atom_site_U_iso_or_equiv
_atom_site_adp_type
_atom_site_occupancy
_atom_site_site_symmetry_order
_atom_site_calc_flag
_atom_site_refinement_flags_posn
_atom_site_refinement_flags_adp
_atom_site_refinement_flags_occupancy
_atom_site_disorder_assembly
_atom_site_disorder_group
S1 S 0.40933(5) 0.36708(7) 0.36099(4) 0.0284(3) Uani 1 1 d . U . . .
S2 S 0.25195(5) 0.38506(8) 0.07868(5) 0.0406(3) Uani 1 1 d . U . . .
S3 S 0.07031(6) 0.37386(10) 0.31869(5) 0.0515(4) Uani 1 1 d . U . . .
O1 O 0.41889(13) 0.4642(2) 0.36722(12) 0.0369(8) Uani 1 1 d . U . . .
O2 O 0.45854(13) 0.3108(2) 0.39450(11) 0.0372(8) Uani 1 1 d . U . . .
N1 N 0.31404(17) 0.2356(3) 0.14869(13) 0.0335(9) Uani 1 1 d . U . . .
N2 N 0.16396(15) 0.2296(2) 0.34451(14) 0.0320(8) Uani 1 1 d . U . . .
C1 C 0.38790(18) 0.3349(3) 0.29733(16) 0.0274(9) Uani 1 1 d . U . . .
C2 C 0.42378(19) 0.3401(3) 0.26765(16) 0.0291(10) Uani 1 1 d . U . . .
H2 H 0.464707 0.363803 0.281207 0.035 Uiso 1 1 calc R . . . .
C3 C 0.39783(19) 0.3096(3) 0.21814(17) 0.0328(10) Uani 1 1 d . U . . .
H3 H 0.420860 0.314595 0.197069 0.039 Uiso 1 1 calc R . . . .
C4 C 0.33794(19) 0.2713(3) 0.19808(16) 0.0288(10) Uani 1 1 d . U . . .
C5 C 0.30286(18) 0.2683(3) 0.22808(16) 0.0287(10) Uani 1 1 d . U . . .
H5 H 0.261886 0.244735 0.214568 0.034 Uiso 1 1 calc R . . . .
C6 C 0.32780(17) 0.2998(3) 0.27766(16) 0.0263(9) Uani 1 1 d . U . . .
C7 C 0.29880(18) 0.2996(3) 0.31532(16) 0.0261(9) Uani 1 1 d . U . . .
C8 C 0.24035(19) 0.2671(3) 0.30896(17) 0.0297(10) Uani 1 1 d . U . . .
H8 H 0.213467 0.244333 0.276906 0.036 Uiso 1 1 calc R . . . .
C9 C 0.22117(18) 0.2681(3) 0.35004(17) 0.0291(10) Uani 1 1 d . U . . .
C10 C 0.26080(19) 0.3059(3) 0.39655(17) 0.0323(10) Uani 1 1 d . U . . .
H10 H 0.247499 0.308627 0.424132 0.039 Uiso 1 1 calc R . . . .
C11 C 0.31869(19) 0.3392(3) 0.40289(16) 0.0290(10) Uani 1 1 d . U . . .
H11 H 0.345125 0.364585 0.434409 0.035 Uiso 1 1 calc R . . . .
C12 C 0.33731(18) 0.3348(3) 0.36206(16) 0.0261(9) Uani 1 1 d . U . . .
C13 C 0.2483(2) 0.2233(3) 0.12475(17) 0.0363(11) Uani 1 1 d . U . . .
C14 C 0.2139(2) 0.2916(3) 0.09242(17) 0.0347(11) Uani 1 1 d . U . . .
C15 C 0.1492(2) 0.2876(4) 0.0711(2) 0.0506(14) Uani 1 1 d . U . . .
H15 H 0.125624 0.334335 0.049062 0.061 Uiso 1 1 calc R . . . .
C16 C 0.1205(2) 0.2136(5) 0.0830(2) 0.0650(17) Uani 1 1 d . U . . .
H16 H 0.076520 0.210806 0.070419 0.078 Uiso 0.2 1 d R . P A 2
C17 C 0.1549(3) 0.1438(4) 0.1127(2) 0.0639(16) Uani 1 1 d . U . . .
H17 H 0.134020 0.092513 0.119106 0.077 Uiso 1 1 calc R . . . .
C18 C 0.2188(3) 0.1456(3) 0.13365(19) 0.0489(13) Uani 1 1 d . U . . .
C19 C 0.3200(2) 0.3302(4) 0.08094(18) 0.0413(12) Uani 1 1 d . U . . .
C20 C 0.3441(2) 0.2587(4) 0.11465(18) 0.0414(12) Uani 1 1 d . U . . .
C25 C 0.2564(3) 0.0672(4) 0.1652(2) 0.0702(18) Uani 1 1 d . U . . .
H25A H 0.281073 0.039586 0.147737 0.105 Uiso 1 1 calc GR . . . .
H25B H 0.228463 0.021263 0.169679 0.105 Uiso 1 1 calc GR . . . .
H25C H 0.284061 0.090051 0.198421 0.105 Uiso 1 1 calc GR . . . .
C33 C 0.0955(2) 0.3113(3) 0.37589(18) 0.0363(11) Uani 1 1 d . U . . .
C34 C 0.14018(19) 0.2447(3) 0.38365(18) 0.0331(10) Uani 1 1 d . U . . .
C35 C 0.1607(2) 0.1921(3) 0.42800(19) 0.0410(12) Uani 1 1 d . U . . .
C36 C 0.1374(2) 0.2114(4) 0.4644(2) 0.0497(14) Uani 1 1 d . U . . .
H36 H 0.151755 0.177845 0.495241 0.060 Uiso 1 1 calc R . . . .
C37 C 0.0933(2) 0.2795(4) 0.4569(2) 0.0500(14) Uani 1 1 d . U . . .
H37 H 0.078507 0.292355 0.482956 0.060 Uiso 0.2 1 calc R . P B 2
C38 C 0.0707(2) 0.3285(4) 0.41223(19) 0.0456(13) Uani 1 1 d . U . . .
H38 H 0.039069 0.372867 0.406484 0.055 Uiso 1 1 calc R . . . .
C40 C 0.2067(3) 0.1170(4) 0.4352(2) 0.0607(17) Uani 1 1 d . U . . .
H40A H 0.189775 0.072184 0.407787 0.091 Uiso 1 1 calc GR . . . .
H40B H 0.215303 0.087136 0.467929 0.091 Uiso 1 1 calc GR . . . .
H40C H 0.245123 0.142525 0.434462 0.091 Uiso 1 1 calc GR . . . .
O4 O 0.07295(19) 0.2918(4) 0.49583(15) 0.0572(13) Uani 0.8 1 d . U P C 1
O5 O 0.0559(2) 0.2052(4) 0.0661(2) 0.090(2) Uani 0.8 1 d . U P D 1
C21 C 0.3932(5) 0.2055(8) 0.1151(3) 0.053(3) Uani 0.8 1 d D U P E 1
C22 C 0.4225(4) 0.2321(8) 0.0826(3) 0.077(3) Uani 0.8 1 d . U P E 1
H22 H 0.457978 0.199842 0.083101 0.093 Uiso 0.8 1 calc R . P E 1
C23 C 0.4004(4) 0.3046(9) 0.0502(4) 0.077(4) Uani 0.8 1 d . U P E 1
H23 H 0.421427 0.321838 0.028841 0.092 Uiso 0.8 1 calc R . P E 1
C24 C 0.3480(4) 0.3537(9) 0.0475(4) 0.055(3) Uani 0.8 1 d . U P E 1
H24 H 0.332003 0.401638 0.023596 0.065 Uiso 0.8 1 calc R . P E 1
C26 C 0.4173(7) 0.1253(8) 0.1488(4) 0.068(4) Uani 0.8 1 d D U P E 1
H26A H 0.433631 0.145277 0.184317 0.103 Uiso 0.8 1 calc GR . P E 1
H26B H 0.450513 0.096363 0.141052 0.103 Uiso 0.8 1 calc GR . P E 1
H26C H 0.383780 0.081282 0.143325 0.103 Uiso 0.8 1 calc GR . P E 1
C27 C 0.1184(6) 0.2163(10) 0.2954(5) 0.038(2) Uani 0.8 1 d . U P F 1
C28 C 0.1199(5) 0.1401(8) 0.2662(4) 0.056(2) Uani 0.8 1 d D U P F 1
C29 C 0.0759(4) 0.1356(8) 0.2166(4) 0.067(2) Uani 0.8 1 d . U P F 1
H29 H 0.076752 0.085508 0.195730 0.081 Uiso 0.8 1 calc R . P F 1
C30 C 0.0314(5) 0.2017(9) 0.1972(4) 0.070(3) Uani 0.8 1 d . U P F 1
H30 H 0.003115 0.198103 0.162910 0.084 Uiso 0.8 1 calc R . P F 1
C31 C 0.0276(3) 0.2732(8) 0.2272(3) 0.057(2) Uani 0.8 1 d . U P F 1
H31 H -0.004561 0.317184 0.214536 0.069 Uiso 0.8 1 calc R . P F 1
C32 C 0.0715(5) 0.2800(8) 0.2763(4) 0.044(2) Uani 0.8 1 d . U P F 1
C39 C 0.1701(6) 0.0640(8) 0.2898(6) 0.046(3) Uani 0.5 1 d D U P F 1
H39A H 0.206241 0.090484 0.316842 0.070 Uiso 0.5 1 calc GR . P F 1
H39B H 0.182636 0.038598 0.263390 0.070 Uiso 0.5 1 calc GR . P F 1
H39C H 0.152708 0.015313 0.303976 0.070 Uiso 0.5 1 calc GR . P F 1
C42 C 0.0242(3) 0.3573(6) 0.4888(3) 0.065(2) Uani 0.8 1 d . U P C 1
H42A H -0.012889 0.339157 0.459719 0.097 Uiso 0.8 1 calc GR . P C 1
H42B H 0.037754 0.417754 0.482559 0.097 Uiso 0.8 1 calc GR . P C 1
H42C H 0.014651 0.359335 0.519427 0.097 Uiso 0.8 1 calc GR . P C 1
C43 C 0.0189(4) 0.2770(8) 0.0344(4) 0.124(5) Uani 0.8 1 d . U P D 1
H43A H 0.030425 0.285437 0.005014 0.186 Uiso 0.8 1 calc GR . P D 1
H43B H 0.026028 0.333946 0.053837 0.186 Uiso 0.8 1 calc GR . P D 1
H43C H -0.025058 0.260560 0.022608 0.186 Uiso 0.8 1 calc GR . P D 1
O4B O -0.0151(9) 0.2557(13) 0.1479(8) 0.060(5) Uiso 0.2 1 d . U P F 2
C27B C 0.111(3) 0.234(4) 0.288(2) 0.029(12) Uiso 0.2 1 d . U P F 2
C28B C 0.110(2) 0.159(2) 0.2527(15) 0.028(9) Uiso 0.2 1 d D U P F 2
C29B C 0.0622(16) 0.175(2) 0.2057(12) 0.024(7) Uiso 0.2 1 d . U P F 2
H29B H 0.055085 0.129746 0.180064 0.029 Uiso 0.2 1 calc R . P F 2
C30B C 0.0244(11) 0.2510(16) 0.1938(11) 0.018(6) Uiso 0.2 1 d . U P F 2
C31B C 0.0274(16) 0.317(2) 0.2313(13) 0.038(9) Uiso 0.2 1 d . U P F 2
H31B H -0.000847 0.366880 0.222940 0.045 Uiso 0.2 1 calc R . P F 2
C32B C 0.072(2) 0.308(2) 0.2806(16) 0.022(9) Uiso 0.2 1 d . U P F 2
C39B C 0.1527(9) 0.0743(14) 0.2713(7) 0.071(6) Uiso 0.5 1 d D U P F 2
H39D H 0.140651 0.027966 0.244485 0.107 Uiso 0.5 1 d R . P F 2
H39E H 0.148341 0.049176 0.301675 0.107 Uiso 0.5 1 d R . P F 2
H39F H 0.195851 0.092116 0.279525 0.107 Uiso 0.5 1 d R . P F 2
C42B C -0.0514(18) 0.335(3) 0.1322(16) 0.091(12) Uiso 0.2 1 d . U P F 2
H42D H -0.028585 0.381288 0.121326 0.137 Uiso 0.2 1 calc GR . P F 2
H42E H -0.060794 0.359511 0.160560 0.137 Uiso 0.2 1 calc GR . P F 2
H42F H -0.090157 0.320582 0.103854 0.137 Uiso 0.2 1 calc GR . P F 2
O3B O 0.4426(9) 0.3964(14) 0.0358(8) 0.068(6) Uiso 0.2 1 d . U P E -1
C21B C 0.4070(17) 0.229(2) 0.1210(16) 0.028(9) Uiso 0.2 1 d D U P E -1
C22B C 0.4333(16) 0.2737(19) 0.0891(13) 0.030(8) Uiso 0.2 1 d . U P E -1
H22B H 0.470769 0.249973 0.088359 0.036 Uiso 0.2 1 calc R . P E -1
C23B C 0.409(2) 0.346(2) 0.0607(16) 0.049(11) Uiso 0.2 1 d . U P E -1
C24B C 0.354(3) 0.382(4) 0.059(2) 0.061(15) Uiso 0.2 1 d . U P E -1
H24B H 0.339737 0.439865 0.044456 0.073 Uiso 0.2 1 calc R . P E -1
C26B C 0.429(3) 0.149(3) 0.1558(18) 0.044(12) Uiso 0.2 1 d D U P E -1
H26D H 0.399312 0.136697 0.171911 0.066 Uiso 0.2 1 calc R . P E -1
H26E H 0.431749 0.095407 0.136255 0.066 Uiso 0.2 1 calc R . P E -1
H26F H 0.469593 0.162394 0.181944 0.066 Uiso 0.2 1 calc R . P E -1
C41B C 0.507(2) 0.379(3) 0.0450(19) 0.123(16) Uiso 0.2 1 d . U P E -1
H41A H 0.520492 0.420789 0.024391 0.185 Uiso 0.2 1 calc R . P E -1
H41B H 0.532257 0.388788 0.081015 0.185 Uiso 0.2 1 calc R . P E -1
H41C H 0.511702 0.315860 0.035782 0.185 Uiso 0.2 1 calc R . P E -1
S1' S 0.09008(4) 0.49935(7) 0.64179(4) 0.0281(3) Uani 1 1 d . U . . .
S2' S 0.24549(5) 0.51057(8) 0.92236(5) 0.0382(3) Uani 1 1 d . U . . .
S3' S 0.42469(6) 0.51678(9) 0.68271(5) 0.0442(3) Uani 1 1 d . U . . .
O1' O 0.08195(13) 0.5965(2) 0.63594(12) 0.0362(8) Uani 1 1 d . U . . .
O2' O 0.03972(13) 0.4450(2) 0.60775(11) 0.0354(7) Uani 1 1 d . U . . .
O3' O 0.0669(3) 0.4679(5) 0.9843(2) 0.0706(19) Uani 0.63 1 d . U P G 1
O4B' O 0.5156(4) 0.3898(8) 0.8598(3) 0.075(3) Uani 0.42 1 d . U P H -3
N1' N 0.18011(16) 0.3616(2) 0.85311(13) 0.0297(8) Uani 1 1 d . U . . .
N2' N 0.33785(15) 0.3643(2) 0.66307(14) 0.0290(8) Uani 1 1 d . U . . .
C1' C 0.10990(18) 0.4661(3) 0.70519(16) 0.0263(9) Uani 1 1 d . U . . .
C2' C 0.07423(19) 0.4720(3) 0.73391(18) 0.0329(10) Uani 1 1 d . U . . .
H2' H 0.033979 0.498016 0.720037 0.039 Uiso 1 1 calc R . . . .
C3' C 0.09790(19) 0.4391(3) 0.78374(17) 0.0316(10) Uani 1 1 d . U . . .
H3' H 0.073753 0.443450 0.803954 0.038 Uiso 1 1 calc R . . . .
C4' C 0.15747(18) 0.3995(3) 0.80418(17) 0.0273(9) Uani 1 1 d . U . . .
C5' C 0.19327(19) 0.3970(3) 0.77444(16) 0.0277(9) Uani 1 1 d . U . . .
H5' H 0.234015 0.372584 0.788151 0.033 Uiso 1 1 calc R . . . .
C6' C 0.16966(18) 0.4297(3) 0.72533(16) 0.0254(9) Uani 1 1 d . U . . .
C7' C 0.19985(18) 0.4306(3) 0.68851(16) 0.0261(9) Uani 1 1 d . U . . .
C8' C 0.25900(18) 0.3997(3) 0.69628(16) 0.0264(9) Uani 1 1 d . U . . .
H8' H 0.285603 0.378493 0.728808 0.032 Uiso 1 1 calc R . . . .
C9' C 0.27923(18) 0.4000(3) 0.65585(17) 0.0271(9) Uani 1 1 d . U . . .
C10' C 0.24001(19) 0.4340(3) 0.60854(17) 0.0304(10) Uani 1 1 d . U . . .
H10' H 0.253905 0.435106 0.581267 0.036 Uiso 1 1 calc R . . . .
C11' C 0.18093(19) 0.4661(3) 0.60078(17) 0.0307(10) Uani 1 1 d . U . . .
H11' H 0.154295 0.488717 0.568592 0.037 Uiso 1 1 calc R . . . .
C12' C 0.16239(18) 0.4642(3) 0.64100(16) 0.0265(9) Uani 1 1 d . U . . .
C13' C 0.24610(19) 0.3474(3) 0.87661(17) 0.0316(10) Uani 1 1 d . U . . .
C14' C 0.2731(2) 0.2683(3) 0.86652(19) 0.0448(12) Uani 1 1 d . U . . .
C15' C 0.3371(3) 0.2646(4) 0.8856(2) 0.0562(14) Uani 1 1 d . U . . .
H15' H 0.356809 0.212460 0.878740 0.067 Uiso 1 1 calc R . . . .
C16' C 0.3728(2) 0.3342(5) 0.9143(2) 0.0622(16) Uani 1 1 d . U . . .
H16' H 0.416669 0.330191 0.926030 0.075 Uiso 0.63 1 d R . P I 1
C17' C 0.3465(2) 0.4100(4) 0.92654(19) 0.0506(14) Uani 1 1 d . U . . .
H17' H 0.371581 0.457137 0.947190 0.061 Uiso 1 1 calc R . . . .
C18' C 0.2820(2) 0.4159(3) 0.90780(17) 0.0362(11) Uani 1 1 d . U . . .
C19' C 0.17719(19) 0.4574(3) 0.92149(17) 0.0319(10) Uani 1 1 d . U . . .
C20' C 0.15128(19) 0.3875(3) 0.88742(17) 0.0316(10) Uani 1 1 d . U . . .
C21' C 0.0989(2) 0.3407(4) 0.88760(18) 0.0410(12) Uani 1 1 d . U . . .
C22' C 0.0718(2) 0.3719(4) 0.9202(2) 0.0502(14) Uani 1 1 d . U . . .
H22' H 0.035293 0.343027 0.919943 0.060 Uiso 1 1 calc R . . . .
C23' C 0.0964(2) 0.4431(4) 0.95266(19) 0.0436(12) Uani 1 1 d . U . . .
H23' H 0.076474 0.463109 0.974326 0.052 Uiso 0.37 1 calc R . P G 2
C24' C 0.1502(2) 0.4869(3) 0.95449(19) 0.0413(12) Uani 1 1 d . U . . .
H24' H 0.167749 0.535498 0.977608 0.050 Uiso 1 1 calc R . . . .
C25' C 0.2347(3) 0.1916(4) 0.8357(2) 0.0610(16) Uani 1 1 d . U . . .
H25D H 0.213436 0.160916 0.854958 0.091 Uiso 1 1 calc GR . . . .
H25E H 0.261542 0.147824 0.827837 0.091 Uiso 1 1 calc GR . . . .
H25F H 0.204030 0.215784 0.803986 0.091 Uiso 1 1 calc GR . . . .
C26' C 0.0726(3) 0.2617(4) 0.8526(2) 0.0580(16) Uani 1 1 d . U . . .
H26G H 0.048107 0.284529 0.818482 0.087 Uiso 1 1 calc GR . . . .
H26H H 0.045959 0.225554 0.865047 0.087 Uiso 1 1 calc GR . . . .
H26I H 0.106392 0.223456 0.851479 0.087 Uiso 1 1 calc GR . . . .
C27' C 0.38487(19) 0.3622(3) 0.71383(17) 0.0328(10) Uani 1 1 d . U . . .
C28' C 0.3888(2) 0.2901(4) 0.7474(2) 0.0431(12) Uani 1 1 d . U . . .
C29' C 0.4339(2) 0.2966(5) 0.7964(2) 0.0587(15) Uani 1 1 d . U . . .
H29' H 0.436727 0.250201 0.820434 0.070 Uiso 1 1 calc R . . . .
C30' C 0.4745(2) 0.3691(5) 0.8105(2) 0.0658(17) Uani 1 1 d . U . . .
H30' H 0.504456 0.372064 0.844211 0.079 Uiso 0.58 1 calc R . P H 1
C31' C 0.4724(2) 0.4372(5) 0.7767(2) 0.0561(15) Uani 1 1 d . U . . .
H31' H 0.501002 0.486393 0.786571 0.067 Uiso 1 1 calc R . . . .
C32' C 0.4276(2) 0.4324(4) 0.72794(18) 0.0392(11) Uani 1 1 d . U . . .
C33' C 0.40395(19) 0.4461(3) 0.62887(18) 0.0332(10) Uani 1 1 d . U . . .
C34' C 0.36195(18) 0.3757(3) 0.62397(16) 0.0274(9) Uani 1 1 d . U . . .
C35' C 0.3452(2) 0.3163(3) 0.58296(19) 0.0377(11) Uani 1 1 d . U . . .
C36' C 0.3702(2) 0.3306(4) 0.54639(19) 0.0484(14) Uani 1 1 d . U . . .
H36' H 0.358768 0.291234 0.517765 0.058 Uiso 1 1 calc R . . . .
C37' C 0.4115(2) 0.4014(4) 0.5511(2) 0.0528(14) Uani 1 1 d . U . . .
H37' H 0.427562 0.410661 0.525442 0.063 Uiso 0.42 1 d R . P J 2
C38' C 0.4294(2) 0.4589(4) 0.59306(18) 0.0437(12) Uani 1 1 d . U . . .
H38' H 0.458751 0.506137 0.596961 0.052 Uiso 1 1 calc R . . . .
C39' C 0.3467(3) 0.2086(4) 0.7315(2) 0.0545(14) Uani 1 1 d . U . . .
H39G H 0.303878 0.229190 0.713883 0.082 Uiso 1 1 calc GR . . . .
H39H H 0.349951 0.173289 0.761605 0.082 Uiso 1 1 calc GR . . . .
H39I H 0.358827 0.170277 0.708660 0.082 Uiso 1 1 calc GR . . . .
C40' C 0.3013(3) 0.2385(4) 0.5773(2) 0.0533(15) Uani 1 1 d . U . . .
H40D H 0.312353 0.207060 0.609940 0.080 Uiso 1 1 calc GR . . . .
H40E H 0.303857 0.195619 0.551812 0.080 Uiso 1 1 calc GR . . . .
H40F H 0.258914 0.262080 0.566493 0.080 Uiso 1 1 calc GR . . . .
C41' C 0.0894(5) 0.5416(9) 1.0183(4) 0.095(4) Uani 0.63 1 d . U P G 1
H41D H 0.089348 0.597356 0.999322 0.143 Uiso 0.63 1 d R . P G 1
H41E H 0.131738 0.528366 1.041992 0.143 Uiso 0.63 1 d R . P G 1
H41F H 0.062668 0.550096 1.037382 0.143 Uiso 0.63 1 d R . P G 1
C44' C 0.5521(8) 0.4700(14) 0.8757(7) 0.117(8) Uani 0.42 1 d . U P H -3
H44A H 0.584081 0.470332 0.861259 0.175 Uiso 0.42 1 d R . P H -3
H44B H 0.571881 0.470942 0.912819 0.175 Uiso 0.42 1 d R . P H -3
H44C H 0.525751 0.524032 0.863929 0.175 Uiso 0.42 1 d R . P H -3
O3B' O 0.4384(4) 0.3378(9) 0.9323(5) 0.079(4) Uani 0.37 1 d D U P K -2
C43' C 0.4762(9) 0.4139(15) 0.9526(10) 0.125(10) Uani 0.37 1 d D U P K -2
H43D H 0.519633 0.396450 0.961909 0.188 Uiso 0.37 1 d R . P K -2
H43E H 0.465663 0.462950 0.927339 0.188 Uiso 0.37 1 d R . P K -2
H43F H 0.469943 0.435330 0.982899 0.188 Uiso 0.37 1 d R . P K -2
O4' O 0.4277(3) 0.4163(6) 0.5113(2) 0.074(2) Uani 0.58 1 d . U P L -1
C42' C 0.4723(5) 0.4861(11) 0.5149(4) 0.109(6) Uani 0.58 1 d . U P L -1
H42G H 0.479529 0.488392 0.483302 0.164 Uiso 0.58 1 calc GR . P L -1
H42H H 0.511209 0.472443 0.543314 0.164 Uiso 0.58 1 calc GR . P L -1
H42I H 0.456448 0.545287 0.520708 0.164 Uiso 0.58 1 calc GR . P L -1
Cl2 Cl 0.05477(16) 0.5541(3) 0.22592(15) 0.0873(11) Uani 0.5 1 d . U P M 1
C1T C 0.1024(4) 0.5388(7) 0.1958(4) 0.064(4) Uiso 0.5 1 d . U P M 1
C2T C 0.1409(5) 0.4628(7) 0.2072(4) 0.090(3) Uiso 0.5 1 d G U P M 1
H2T H 0.138290 0.418449 0.230571 0.107 Uiso 0.5 1 calc R . P M 1
C3T C 0.1834(5) 0.4516(6) 0.1842(4) 0.083(4) Uiso 0.5 1 d G U P M 1
H3T H 0.209718 0.399696 0.191944 0.100 Uiso 0.5 1 calc R . P M 1
C4T C 0.1873(4) 0.5165(7) 0.1499(4) 0.101(5) Uiso 0.5 1 d G U P M 1
H4T H 0.216258 0.508858 0.134257 0.122 Uiso 0.5 1 calc R . P M 1
C5T C 0.1487(5) 0.5925(7) 0.1386(4) 0.101(5) Uiso 0.5 1 d G U P M 1
H5T H 0.151371 0.636774 0.115196 0.122 Uiso 0.5 1 calc R . P M 1
C6T C 0.1063(4) 0.6036(6) 0.1616(4) 0.075(3) Uiso 0.5 1 d G U P M 1
H6T H 0.079942 0.655529 0.153823 0.090 Uiso 0.5 1 calc R . P M 1
Cl2A Cl 0.1462(4) 0.5721(5) 0.0877(3) 0.151(3) Uani 0.38 1 d . U P N 2
C1TA C 0.1276(7) 0.5489(10) 0.1375(5) 0.090(6) Uiso 0.38 1 d . U P N 2
C1A C 0.0893(7) 0.6039(8) 0.1527(5) 0.075(3) Uiso 0.38 1 d G U P N 2
H1A H 0.069825 0.655694 0.132990 0.090 Uiso 0.38 1 calc R . P N 2
C5TA C 0.0796(7) 0.5832(10) 0.1966(6) 0.120(9) Uiso 0.38 1 d G U P N 2
H5TA H 0.053421 0.620783 0.207002 0.144 Uiso 0.38 1 calc R . P N 2
C4TA C 0.1081(8) 0.5074(11) 0.2254(5) 0.110(8) Uiso 0.38 1 d G U P N 2
H4TA H 0.101438 0.493203 0.255462 0.132 Uiso 0.38 1 calc R . P N 2
C3TA C 0.1464(7) 0.4523(10) 0.2102(6) 0.090(3) Uiso 0.38 1 d G U P N 2
H3TA H 0.165859 0.400533 0.229911 0.107 Uiso 0.38 1 calc R . P N 2
C2TA C 0.1561(7) 0.4731(10) 0.1663(6) 0.126(9) Uiso 0.38 1 d G U P N 2
H2TA H 0.182263 0.435444 0.155900 0.151 Uiso 0.38 1 calc R . P N 2
Cl2B Cl -0.0303(8) 0.3830(12) 0.1212(8) 0.092(5) Uiso 0.12 1 d . U P O 3
C1TB C 0.0421(11) 0.427(2) 0.1514(12) 0.057(12) Uiso 0.12 1 d . U P O 3
C6TB C 0.0949(15) 0.3795(17) 0.1548(13) 0.065(7) Uiso 0.12 1 d G U P O 3
H6TB H 0.091625 0.317914 0.143693 0.078 Uiso 0.12 1 calc R . P O 3
C5TB C 0.1524(12) 0.422(2) 0.1744(13) 0.065(7) Uiso 0.12 1 d G U P O 3
H5TB H 0.188526 0.389246 0.176650 0.078 Uiso 0.12 1 calc R . P O 3
C4TB C 0.1572(12) 0.512(2) 0.1906(14) 0.065(7) Uiso 0.12 1 d G U P O 3
H4TB H 0.196520 0.541055 0.203973 0.078 Uiso 0.12 1 calc R . P O 3
C3TB C 0.1044(15) 0.5599(18) 0.1872(14) 0.065(7) Uiso 0.12 1 d G U P O 3
H3TB H 0.107614 0.621534 0.198339 0.078 Uiso 0.12 1 calc R . P O 3
C2TB C 0.0468(12) 0.518(2) 0.1677(13) 0.065(7) Uiso 0.12 1 d G U P O 3
H2TB H 0.010712 0.550204 0.165382 0.078 Uiso 0.12 1 calc R . P O 3
Cl1 Cl 0.10247(17) 0.5586(3) 0.47419(15) 0.1027(15) Uani 0.48 1 d . U P P 1
C1S C 0.1807(2) 0.5815(5) 0.4866(3) 0.080(4) Uani 0.6 1 d . U P P 1
C6S C 0.2163(3) 0.5232(5) 0.4703(3) 0.075(3) Uiso 0.6 1 d G U P P 1
H6S H 0.198284 0.469634 0.451689 0.090 Uiso 0.6 1 calc R . P P 1
C5S C 0.2782(3) 0.5432(5) 0.4812(3) 0.079(2) Uiso 0.6 1 d G U P P 1
H5S H 0.302518 0.503324 0.470017 0.094 Uiso 0.6 1 calc R . P P 1
C4S C 0.3045(2) 0.6215(6) 0.5084(3) 0.077(3) Uiso 0.6 1 d G U P P 1
H4S H 0.346862 0.635194 0.515809 0.092 Uiso 0.6 1 calc R . P P 1
C3S C 0.2690(3) 0.6798(5) 0.5247(3) 0.082(2) Uiso 0.6 1 d G U P P 1
H3S H 0.286972 0.733375 0.543271 0.098 Uiso 0.6 1 calc R . P P 1
C2S C 0.2071(3) 0.6598(5) 0.5138(3) 0.058(2) Uiso 0.6 1 d G U P P 1
H2S H 0.182737 0.699687 0.524944 0.070 Uiso 0.6 1 calc R . P P 1
Cl1A Cl 0.1719(2) 0.4750(3) 0.46676(15) 0.0816(14) Uani 0.4 1 d . U P Q 2
C1SA C 0.2309(4) 0.5525(7) 0.4884(5) 0.075(3) Uiso 0.4 1 d . U P Q 2
C6SA C 0.2835(6) 0.5349(8) 0.4783(5) 0.079(2) Uiso 0.4 1 d G U P Q 2
H6SA H 0.285493 0.481677 0.459930 0.094 Uiso 0.4 1 calc R . P Q 2
C5SA C 0.3333(5) 0.5950(9) 0.4952(5) 0.085(5) Uiso 0.4 1 d G U P Q 2
H5SA H 0.369278 0.582901 0.488288 0.103 Uiso 0.4 1 calc R . P Q 2
C4SA C 0.3304(4) 0.6728(8) 0.5221(5) 0.077(5) Uiso 0.4 1 d G U P Q 2
H4SA H 0.364457 0.713881 0.533634 0.092 Uiso 0.4 1 calc R . P Q 2
C3SA C 0.2778(5) 0.6905(7) 0.5322(5) 0.082(2) Uiso 0.4 1 d G U P Q 2
H3SA H 0.275850 0.743638 0.550621 0.098 Uiso 0.4 1 calc R . P Q 2
C2SA C 0.2280(4) 0.6303(8) 0.5154(5) 0.058(2) Uiso 0.4 1 d G U P Q 2
H2SA H 0.192064 0.642414 0.522264 0.070 Uiso 0.4 1 calc R . P Q 2
Cl1B Cl 0.3920(8) 0.6445(11) 0.5342(6) 0.093(5) Uani 0.12 1 d . U P R 3
Cl3 Cl 0.05509(7) 0.19422(11) 0.72380(6) 0.0678(4) Uani 1 1 d . U . . .
C12S C 0.1001(2) 0.2358(3) 0.6525(2) 0.0459(13) Uani 1 1 d . U . . .
H12S H 0.070434 0.283729 0.642408 0.055 Uiso 1 1 calc R . . . .
C16S C 0.1448(2) 0.1040(4) 0.7053(2) 0.0538(14) Uani 1 1 d . U . . .
H16S H 0.145972 0.063145 0.731502 0.065 Uiso 1 1 calc R . . . .
C11S C 0.1041(2) 0.1764(3) 0.69162(19) 0.0408(12) Uani 1 1 d . U . . .
C15S C 0.1836(3) 0.0930(4) 0.6796(3) 0.0725(19) Uani 1 1 d . U . . .
H15S H 0.212036 0.043530 0.688082 0.087 Uiso 1 1 calc R . . . .
C13S C 0.1410(3) 0.2220(4) 0.6289(3) 0.0705(18) Uani 1 1 d . U . . .
H13S H 0.140462 0.262654 0.602811 0.085 Uiso 1 1 calc R . . . .
C14S C 0.1816(3) 0.1528(5) 0.6418(3) 0.081(2) Uani 1 1 d . U . . .
H14S H 0.209152 0.144981 0.624716 0.097 Uiso 1 1 calc R . . . .
Cl4 Cl 0.4781(7) 0.5283(8) 0.8975(4) 0.124(4) Uani 0.2 1 d . U P K 2
C7S C 0.4883(9) 0.5179(12) 0.9518(10) 0.102(5) Uani 0.4 1 d D U P K 2
C9S C 0.5309(9) 0.4204(14) 1.0212(9) 0.102(5) Uani 0.4 1 d D U P K 2
H9S H 0.552189 0.366414 1.036929 0.122 Uiso 0.4 1 calc R . P K 2
C8S C 0.5187(9) 0.4379(13) 0.9716(10) 0.102(5) Uani 0.4 1 d D U P K 2
H8S H 0.530704 0.396508 0.951377 0.122 Uiso 0.4 1 calc R . P K 2

loop_
_atom_site_aniso_label
_atom_site_aniso_U_11
_atom_site_aniso_U_22
_atom_site_aniso_U_33
_atom_site_aniso_U_23
_atom_site_aniso_U_13
_atom_site_aniso_U_12
S1 0.0228(5) 0.0359(6) 0.0272(6) -0.0063(5) 0.0101(5) -0.0018(5)
S2 0.0345(6) 0.0414(7) 0.0477(8) 0.0107(6) 0.0179(6) 0.0017(5)
S3 0.0432(7) 0.0718(10) 0.0442(8) 0.0192(7) 0.0219(6) 0.0255(7)
O1 0.0372(17) 0.0326(18) 0.044(2) -0.0126(15) 0.0189(16) -0.0101(14)
O2 0.0262(15) 0.054(2) 0.0281(17) -0.0008(16) 0.0063(14) 0.0094(14)
N1 0.041(2) 0.037(2) 0.0222(19) -0.0002(17) 0.0118(16) 0.0036(17)
N2 0.0273(18) 0.038(2) 0.038(2) -0.0051(18) 0.0205(17) -0.0014(16)
C1 0.025(2) 0.032(2) 0.024(2) -0.0018(19) 0.0078(18) 0.0001(18)
C2 0.027(2) 0.036(3) 0.028(2) 0.000(2) 0.0152(19) -0.0024(19)
C3 0.028(2) 0.043(3) 0.031(2) 0.001(2) 0.015(2) 0.0048(19)
C4 0.032(2) 0.033(3) 0.020(2) 0.0028(19) 0.0078(18) 0.0063(18)
C5 0.025(2) 0.033(3) 0.027(2) -0.003(2) 0.0083(18) -0.0008(18)
C6 0.0218(19) 0.031(2) 0.027(2) -0.0003(19) 0.0096(18) 0.0010(17)
C7 0.0235(19) 0.029(2) 0.026(2) -0.0014(19) 0.0104(18) 0.0023(17)
C8 0.027(2) 0.034(3) 0.030(2) -0.009(2) 0.0135(19) -0.0014(19)
C9 0.027(2) 0.031(2) 0.035(2) 0.000(2) 0.0174(19) 0.0019(18)
C10 0.034(2) 0.039(3) 0.030(2) -0.003(2) 0.019(2) 0.002(2)
C11 0.029(2) 0.033(3) 0.025(2) -0.003(2) 0.0110(19) 0.0024(18)
C12 0.024(2) 0.031(2) 0.024(2) -0.0005(19) 0.0103(18) 0.0018(18)
C13 0.045(2) 0.037(3) 0.025(2) -0.004(2) 0.011(2) -0.005(2)
C14 0.034(2) 0.041(3) 0.027(3) -0.001(2) 0.010(2) -0.006(2)
C15 0.041(3) 0.066(4) 0.039(3) 0.011(3) 0.009(2) -0.006(3)
C16 0.042(3) 0.092(5) 0.052(4) 0.009(3) 0.008(3) -0.031(3)
C17 0.071(3) 0.067(4) 0.042(3) -0.002(3) 0.008(3) -0.041(3)
C18 0.073(3) 0.040(3) 0.029(3) -0.004(2) 0.014(3) -0.020(3)
C19 0.034(2) 0.064(3) 0.031(3) 0.010(2) 0.018(2) 0.011(2)
C20 0.040(3) 0.060(3) 0.028(3) 0.002(2) 0.017(2) 0.010(2)
C25 0.111(5) 0.038(3) 0.052(4) 0.006(3) 0.021(4) -0.011(3)
C33 0.031(2) 0.048(3) 0.033(3) 0.004(2) 0.015(2) 0.008(2)
C34 0.029(2) 0.039(3) 0.038(3) 0.001(2) 0.020(2) 0.0042(19)
C35 0.035(2) 0.048(3) 0.048(3) 0.013(2) 0.025(2) 0.007(2)
C36 0.042(3) 0.069(4) 0.048(3) 0.024(3) 0.027(3) 0.019(3)
C37 0.048(3) 0.073(4) 0.039(3) 0.001(3) 0.027(3) 0.013(3)
C38 0.039(3) 0.065(4) 0.040(3) 0.004(3) 0.023(2) 0.018(2)
C40 0.062(4) 0.052(4) 0.084(5) 0.034(3) 0.045(3) 0.025(3)
O4 0.049(3) 0.100(4) 0.030(2) 0.009(2) 0.024(2) 0.020(2)
O5 0.046(3) 0.119(5) 0.091(4) 0.029(4) 0.009(3) -0.032(3)
C21 0.040(5) 0.094(8) 0.019(4) -0.008(5) 0.004(4) 0.023(5)
C22 0.060(6) 0.141(11) 0.037(5) 0.015(6) 0.027(5) 0.048(7)
C23 0.051(5) 0.150(11) 0.040(6) 0.027(6) 0.029(5) 0.034(7)
C24 0.042(5) 0.093(9) 0.033(5) 0.016(6) 0.020(4) 0.010(5)
C26 0.084(9) 0.084(8) 0.030(5) -0.003(5) 0.013(5) 0.056(8)
C27 0.029(5) 0.055(7) 0.039(5) -0.005(5) 0.024(4) -0.013(4)
C28 0.055(6) 0.074(7) 0.055(6) -0.026(5) 0.040(5) -0.033(4)
C29 0.057(5) 0.101(8) 0.060(5) -0.039(6) 0.040(4) -0.039(5)
C30 0.052(5) 0.113(9) 0.053(5) -0.028(5) 0.029(4) -0.040(5)
C31 0.030(3) 0.100(8) 0.044(5) -0.006(5) 0.016(3) -0.018(5)
C32 0.031(4) 0.071(8) 0.037(4) -0.008(5) 0.022(3) -0.009(5)
C39 0.062(8) 0.041(7) 0.056(9) -0.036(6) 0.044(7) -0.030(5)
C42 0.047(4) 0.102(6) 0.051(4) -0.014(4) 0.027(4) 0.020(4)
C43 0.039(4) 0.157(10) 0.153(10) 0.068(8) 0.011(6) -0.012(5)
S1' 0.0227(5) 0.0305(6) 0.0298(6) 0.0029(5) 0.0087(5) 0.0004(4)
S2' 0.0359(6) 0.0432(7) 0.0398(7) -0.0075(6) 0.0191(6) -0.0057(5)
S3' 0.0417(7) 0.0426(7) 0.0476(8) -0.0070(6) 0.0163(6) -0.0126(6)
O1' 0.0355(17) 0.0279(17) 0.049(2) 0.0100(15) 0.0197(16) 0.0062(13)
O2' 0.0286(16) 0.0437(19) 0.0294(17) 0.0014(15) 0.0060(14) -0.0057(14)
O3' 0.061(4) 0.105(5) 0.064(4) -0.019(4) 0.044(3) 0.010(4)
O4B' 0.059(6) 0.104(8) 0.041(5) 0.015(5) -0.003(4) 0.035(5)
N1' 0.0337(18) 0.034(2) 0.0258(19) -0.0008(17) 0.0165(16) 0.0005(16)
N2' 0.0263(17) 0.033(2) 0.032(2) 0.0043(17) 0.0163(16) 0.0020(15)
C1' 0.0226(19) 0.029(2) 0.026(2) -0.0022(19) 0.0081(18) -0.0031(17)
C2' 0.023(2) 0.038(3) 0.037(3) -0.002(2) 0.0111(19) 0.0022(19)
C3' 0.027(2) 0.038(3) 0.032(2) -0.004(2) 0.013(2) 0.0002(19)
C4' 0.026(2) 0.027(2) 0.030(2) -0.0041(19) 0.0114(18) -0.0021(17)
C5' 0.025(2) 0.027(2) 0.030(2) -0.002(2) 0.0096(19) 0.0018(18)
C6' 0.026(2) 0.024(2) 0.026(2) -0.0016(19) 0.0095(18) -0.0011(17)
C7' 0.026(2) 0.024(2) 0.030(2) 0.0017(19) 0.0112(18) -0.0009(17)
C8' 0.026(2) 0.027(2) 0.027(2) 0.002(2) 0.0106(19) 0.0029(18)
C9' 0.025(2) 0.024(2) 0.034(2) 0.003(2) 0.0128(19) -0.0002(17)
C10' 0.030(2) 0.033(3) 0.030(2) 0.002(2) 0.014(2) -0.0019(19)
C11' 0.027(2) 0.036(3) 0.028(2) 0.006(2) 0.0095(19) -0.0021(19)
C12' 0.022(2) 0.026(2) 0.030(2) -0.0021(19) 0.0094(18) -0.0018(17)
C13' 0.033(2) 0.039(3) 0.026(2) 0.010(2) 0.0153(19) 0.0113(19)
C14' 0.058(3) 0.047(3) 0.038(3) 0.016(2) 0.028(2) 0.022(2)
C15' 0.060(3) 0.070(4) 0.050(3) 0.024(3) 0.032(3) 0.040(3)
C16' 0.036(3) 0.108(5) 0.047(3) 0.021(3) 0.021(3) 0.033(3)
C17' 0.027(2) 0.090(4) 0.033(3) 0.005(3) 0.010(2) 0.005(3)
C18' 0.033(2) 0.049(3) 0.029(3) 0.005(2) 0.015(2) 0.006(2)
C19' 0.030(2) 0.041(3) 0.028(2) 0.002(2) 0.014(2) 0.0058(19)
C20' 0.029(2) 0.039(3) 0.029(2) 0.002(2) 0.014(2) 0.0024(19)
C21' 0.039(3) 0.054(3) 0.036(3) -0.003(2) 0.021(2) -0.010(2)
C22' 0.038(3) 0.075(4) 0.047(3) -0.004(3) 0.026(3) -0.007(3)
C23' 0.037(3) 0.062(3) 0.039(3) -0.001(2) 0.023(2) 0.007(2)
C24' 0.039(3) 0.050(3) 0.036(3) -0.008(2) 0.015(2) 0.002(2)
C25' 0.092(4) 0.039(3) 0.066(4) 0.001(3) 0.047(4) 0.014(3)
C26' 0.060(3) 0.068(4) 0.058(4) -0.022(3) 0.035(3) -0.035(3)
C27' 0.028(2) 0.044(3) 0.031(2) 0.007(2) 0.0152(19) 0.0133(19)
C28' 0.039(3) 0.053(3) 0.046(3) 0.018(2) 0.027(2) 0.023(2)
C29' 0.044(3) 0.100(5) 0.042(3) 0.028(3) 0.027(2) 0.034(3)
C30' 0.035(3) 0.126(5) 0.033(3) 0.007(3) 0.010(2) 0.022(3)
C31' 0.038(3) 0.090(4) 0.037(3) -0.012(3) 0.011(2) 0.004(3)
C32' 0.028(2) 0.056(3) 0.035(3) -0.003(2) 0.013(2) 0.005(2)
C33' 0.025(2) 0.036(3) 0.038(3) 0.007(2) 0.012(2) -0.0002(18)
C34' 0.028(2) 0.029(2) 0.029(2) 0.0024(19) 0.0149(19) 0.0000(17)
C35' 0.033(2) 0.044(3) 0.042(3) -0.002(2) 0.021(2) -0.007(2)
C36' 0.047(3) 0.072(4) 0.035(3) -0.016(3) 0.026(2) -0.019(3)
C37' 0.043(3) 0.084(4) 0.038(3) -0.002(3) 0.023(3) -0.021(3)
C38' 0.031(2) 0.061(3) 0.035(3) 0.009(2) 0.008(2) -0.017(2)
C39' 0.069(4) 0.047(3) 0.061(4) 0.025(3) 0.040(3) 0.019(3)
C40' 0.067(4) 0.049(3) 0.061(4) -0.019(3) 0.044(3) -0.024(3)
C41' 0.080(8) 0.135(10) 0.077(8) -0.031(7) 0.037(7) 0.010(7)
C44' 0.081(12) 0.114(13) 0.089(14) -0.013(11) -0.042(10) 0.029(8)
O3B' 0.035(4) 0.111(10) 0.081(8) 0.001(7) 0.011(5) 0.017(5)
C43' 0.065(12) 0.141(19) 0.15(2) -0.064(18) 0.018(14) 0.008(10)
O4' 0.063(4) 0.140(7) 0.023(3) -0.017(4) 0.021(3) -0.066(4)
C42' 0.086(8) 0.188(14) 0.052(7) 0.010(8) 0.024(6) -0.088(9)
Cl2 0.082(2) 0.108(3) 0.092(3) 0.017(2) 0.056(2) 0.021(2)
Cl2A 0.192(7) 0.155(6) 0.146(6) -0.006(5) 0.110(6) -0.031(6)
Cl1 0.070(2) 0.142(4) 0.079(3) 0.050(3) 0.009(2) -0.025(2)
C1S 0.078(7) 0.105(10) 0.049(6) 0.055(7) 0.017(6) -0.001(7)
Cl1A 0.104(3) 0.081(3) 0.048(2) -0.001(2) 0.015(2) -0.052(3)
Cl1B 0.110(12) 0.072(10) 0.079(10) 0.010(8) 0.016(9) -0.014(9)
Cl3 0.0716(9) 0.0734(10) 0.0787(11) -0.0030(9) 0.0513(9) 0.0020(8)
C12S 0.062(3) 0.025(3) 0.059(3) -0.002(2) 0.032(3) -0.004(2)
C16S 0.048(3) 0.044(3) 0.070(4) 0.007(3) 0.023(3) 0.006(2)
C11S 0.042(3) 0.040(3) 0.045(3) -0.001(2) 0.022(2) -0.003(2)
C15S 0.065(4) 0.048(4) 0.120(6) -0.010(4) 0.053(4) 0.000(3)
C13S 0.105(5) 0.052(4) 0.077(5) -0.011(3) 0.060(4) -0.019(3)
C14S 0.095(5) 0.060(4) 0.124(6) -0.031(4) 0.082(5) -0.027(3)
Cl4 0.193(13) 0.087(7) 0.076(7) 0.002(6) 0.034(8) 0.036(8)
C7S 0.078(7) 0.072(8) 0.169(15) -0.012(9) 0.062(10) -0.016(6)
C9S 0.078(7) 0.072(8) 0.169(15) -0.012(9) 0.062(10) -0.016(6)
C8S 0.078(7) 0.072(8) 0.169(15) -0.012(9) 0.062(10) -0.016(6)

loop_
_atom_type_symbol
_atom_type_description
_atom_type_scat_dispersion_real
_atom_type_scat_dispersion_imag
_atom_type_scat_source
C C 0.0181 0.0091 'International Tables Vol C Tables 4.2.6.8 and 6.1.1.4'
H H 0.0000 0.0000 'International Tables Vol C Tables 4.2.6.8 and 6.1.1.4'
Cl Cl 0.3639 0.7018 'International Tables Vol C Tables 4.2.6.8 and 6.1.1.4'
N N 0.0311 0.0180 'International Tables Vol C Tables 4.2.6.8 and 6.1.1.4'
O O 0.0492 0.0322 'International Tables Vol C Tables 4.2.6.8 and 6.1.1.4'
S S 0.3331 0.5567 'International Tables Vol C Tables 4.2.6.8 and 6.1.1.4'

loop_
_exptl_crystal_face_index_h
_exptl_crystal_face_index_k
_exptl_crystal_face_index_l
_exptl_crystal_face_perp_dist
1.00 1.00 1.00 0.1190
-1.00 -1.00 -1.00 0.1530
0.00 0.00 1.00 0.0200
0.00 0.00 -1.00 0.0130
1.00 1.00 0.00 0.1440
-1.00 0.00 0.00 0.0260
1.00 0.00 0.00 0.0090
0.00 -1.00 0.00 0.2070

loop_
_geom_angle_atom_site_label_1
_geom_angle_atom_site_label_2
_geom_angle_atom_site_label_3
_geom_angle
_geom_angle_site_symmetry_1
_geom_angle_site_symmetry_3
O1 S1 C1 111.3(2) . .
O1 S1 C12 111.59(19) . .
O2 S1 O1 115.86(19) . .
O2 S1 C1 111.88(19) . .
O2 S1 C12 111.17(19) . .
C1 S1 C12 92.79(19) . .
C14 S2 C19 99.3(2) . .
C33 S3 C32 97.8(4) . .
C32B S3 C33 104.6(16) . .
C4 N1 C13 117.9(4) . .
C4 N1 C20 118.7(4) . .
C13 N1 C20 114.7(4) . .
C9 N2 C34 119.0(4) . .
C9 N2 C27 119.4(7) . .
C9 N2 C27B 116(3) . .
C34 N2 C27B 113(3) . .
C27 N2 C34 115.0(6) . .
C2 C1 S1 127.6(3) . .
C6 C1 S1 111.1(3) . .
C6 C1 C2 121.3(4) . .
C1 C2 H2 121.0 . .
C3 C2 C1 118.0(4) . .
C3 C2 H2 121.0 . .
C2 C3 H3 119.2 . .
C2 C3 C4 121.6(4) . .
C4 C3 H3 119.2 . .
N1 C4 C3 120.6(4) . .
C5 C4 N1 120.1(4) . .
C5 C4 C3 119.3(4) . .
C4 C5 H5 120.1 . .
C6 C5 C4 119.9(4) . .
C6 C5 H5 120.1 . .
C1 C6 C7 112.4(4) . .
C5 C6 C1 119.9(4) . .
C5 C6 C7 127.7(4) . .
C8 C7 C6 127.4(4) . .
C12 C7 C6 112.9(3) . .
C12 C7 C8 119.7(4) . .
C7 C8 H8 120.1 . .
C7 C8 C9 119.9(4) . .
C9 C8 H8 120.1 . .
N2 C9 C8 119.7(4) . .
N2 C9 C10 121.3(4) . .
C8 C9 C10 119.0(4) . .
C9 C10 H10 119.3 . .
C11 C10 C9 121.3(4) . .
C11 C10 H10 119.3 . .
C10 C11 H11 120.8 . .
C10 C11 C12 118.5(4) . .
C12 C11 H11 120.8 . .
C7 C12 S1 110.9(3) . .
C7 C12 C11 121.6(4) . .
C11 C12 S1 127.5(3) . .
C14 C13 N1 117.9(4) . .
C14 C13 C18 120.2(4) . .
C18 C13 N1 121.8(4) . .
C13 C14 S2 119.7(3) . .
C13 C14 C15 120.9(4) . .
C15 C14 S2 119.4(4) . .
C14 C15 H15 120.9 . .
C16 C15 C14 118.1(5) . .
C16 C15 H15 120.9 . .
C15 C16 H16 119.8 . .
C15 C16 O5 122.9(6) . .
C17 C16 C15 120.6(5) . .
C17 C16 H16 119.6 . .
C17 C16 O5 116.4(5) . .
C16 C17 H17 118.9 . .
C16 C17 C18 122.2(5) . .
C18 C17 H17 118.9 . .
C13 C18 C25 120.5(5) . .
C17 C18 C13 117.6(5) . .
C17 C18 C25 121.9(5) . .
C20 C19 S2 119.5(4) . .
C20 C19 C24 119.3(6) . .
C20 C19 C24B 124(2) . .
C24 C19 S2 121.1(6) . .
C24 C19 C24B 21(2) . .
C24B C19 S2 113(2) . .
N1 C20 C21B 124.6(15) . .
C19 C20 N1 118.1(4) . .
C19 C20 C21B 115.4(14) . .
C21 C20 N1 118.5(6) . .
C21 C20 C19 123.2(6) . .
C21 C20 C21B 18.2(16) . .
C18 C25 H25A 109.5 . .
C18 C25 H25B 109.5 . .
C18 C25 H25C 109.5 . .
H25A C25 H25B 109.5 . .
H25A C25 H25C 109.5 . .
H25B C25 H25C 109.5 . .
C34 C33 S3 118.6(3) . .
C34 C33 C38 120.8(4) . .
C38 C33 S3 120.6(4) . .
C33 C34 N2 118.4(4) . .
C33 C34 C35 120.6(4) . .
C35 C34 N2 121.0(4) . .
C34 C35 C40 120.5(4) . .
C36 C35 C34 118.1(4) . .
C36 C35 C40 121.3(5) . .
C35 C36 H36 119.4 . .
C35 C36 C37 121.1(5) . .
C37 C36 H36 119.4 . .
C36 C37 H37 119.5 . .
C38 C37 C36 121.0(5) . .
C38 C37 H37 119.5 . .
O4 C37 C36 115.8(5) . .
O4 C37 C38 123.2(5) . .
C33 C38 H38 120.9 . .
C37 C38 C33 118.2(4) . .
C37 C38 H38 120.9 . .
C35 C40 H40A 109.5 . .
C35 C40 H40B 109.5 . .
C35 C40 H40C 109.5 . .
H40A C40 H40B 109.5 . .
H40A C40 H40C 109.5 . .
H40B C40 H40C 109.5 . .
C37 O4 C42 118.2(5) . .
C16 O5 C43 117.3(6) . .
C20 C21 C22 116.7(9) . .
C20 C21 C26 124.1(9) . .
C20 C21 C22B 104.8(13) . .
C20 C21 C26B 124(2) . .
C22 C21 C26 119.1(9) . .
C22 C21 C22B 21.4(12) . .
C22 C21 C26B 115(2) . .
C26 C21 C22B 127.1(14) . .
C26B C21 C26 17(2) . .
C26B C21 C22B 117(3) . .
C21 C22 H22 119.7 . .
C21 C22 C23B 115.2(16) . .
C23 C22 C21 120.5(8) . .
C23 C22 H22 119.7 . .
C23 C22 C23B 20.0(15) . .
C21B C22 C21 19.1(18) . .
C21B C22 H22 120.1 . .
C21B C22 C23 116.6(19) . .
C21B C22 C23B 105(2) . .
C22B C22 C21 108(4) . .
C22B C22 H22 102.6 . .
C22B C22 C23 59(3) . .
C22B C22 C21B 90(4) . .
C22B C22 C23B 39(4) . .
C23B C22 H22 121.1 . .
C22 C23 H23 119.0 . .
C22 C23 C24 122.1(9) . .
C22 C23 O3B 129.2(10) . .
C22 C23 C24B 121(2) . .
C24 C23 H23 119.0 . .
C24 C23 O3B 98.5(11) . .
C24 C23 C24B 17(2) . .
O3B C23 H23 36.5 . .
C22B C23 C22 28.6(14) . .
C22B C23 H23 113.4 . .
C22B C23 C24 119.6(19) . .
C22B C23 O3B 106.5(17) . .
C22B C23 C24B 110(3) . .
C23B C23 C22 115(4) . .
C23B C23 H23 85.4 . .
C23B C23 C24 70(4) . .
C23B C23 O3B 49(4) . .
C23B C23 C22B 87(4) . .
C23B C23 C24B 53(4) . .
C24B C23 H23 116.7 . .
C24B C23 O3B 89(2) . .
C19 C24 C23 117.9(9) . .
C19 C24 H24 121.1 . .
C23 C24 H24 121.1 . .
C23B C24 C19 121(2) . .
C23B C24 C23 28.2(15) . .
C23B C24 H24 110.8 . .
C24B C24 C19 80(7) . .
C24B C24 C23 111(7) . .
C24B C24 H24 79.2 . .
C24B C24 C23B 84(7) . .
C21 C26 H26A 109.5 . .
C21 C26 H26B 109.5 . .
C21 C26 H26C 109.5 . .
C21 C26 C21B 15.0(15) . .
H26A C26 H26B 109.5 . .
H26A C26 H26C 109.5 . .
H26B C26 H26C 109.5 . .
C21B C26 H26A 98.3 . .
C21B C26 H26B 105.5 . .
C21B C26 H26C 123.7 . .
C28 C27 N2 121.3(11) . .
C32 C27 N2 118.7(11) . .
C32 C27 C28 120.0(11) . .
C27 C28 C39 119.7(10) . .
C29 C28 C27 117.6(11) . .
C29 C28 C39 122.7(10) . .
C28 C29 H29 119.1 . .
C30 C29 C28 121.7(9) . .
C30 C29 H29 119.1 . .
C29 C30 H30 119.8 . .
C29 C30 C31 120.4(9) . .
C31 C30 H30 119.8 . .
C30 C31 H31 120.6 . .
C30 C31 C32 118.8(10) . .
C32 C31 H31 120.6 . .
C27 C32 S3 117.1(9) . .
C27 C32 C31 121.2(11) . .
C31 C32 S3 121.7(9) . .
C28 C39 H39A 109.5 . .
C28 C39 H39B 109.5 . .
C28 C39 H39C 109.5 . .
H39A C39 H39B 109.5 . .
H39A C39 H39C 109.5 . .
H39B C39 H39C 109.5 . .
O4 C42 H42A 109.5 . .
O4 C42 H42B 109.5 . .
O4 C42 H42C 109.5 . .
H42A C42 H42B 109.5 . .
H42A C42 H42C 109.5 . .
H42B C42 H42C 109.5 . .
O5 C43 H43A 109.5 . .
O5 C43 H43B 109.5 . .
O5 C43 H43C 109.5 . .
H43A C43 H43B 109.5 . .
H43A C43 H43C 109.5 . .
H43B C43 H43C 109.5 . .
C30B O4B C42B 119(3) . .
C28B C27B N2 116(4) . .
C32B C27B N2 113(4) . .
C32B C27B C28B 131(4) . .
C27B C28B C39B 122(3) . .
C29B C28B C27B 109(3) . .
C29B C28B C39B 130(3) . .
C28B C29B H29B 117.5 . .
C30B C29B C28B 125(3) . .
C30B C29B H29B 117.5 . .
O4B C30B C29B 116(3) . .
O4B C30B C31B 123(2) . .
C29B C30B C31B 121(3) . .
C30B C31B H31B 120.2 . .
C32B C31B C30B 120(3) . .
C32B C31B H31B 120.2 . .
C27B C32B S3 128(4) . .
C27B C32B C31B 115(4) . .
C31B C32B S3 118(3) . .
C28B C39B H39D 109.2 . .
C28B C39B H39E 109.3 . .
C28B C39B H39F 110.0 . .
H39D C39B H39E 109.5 . .
H39D C39B H39F 109.5 . .
H39E C39B H39F 109.4 . .
O4B C42B H42D 109.5 . .
O4B C42B H42E 109.5 . .
O4B C42B H42F 109.5 . .
H42D C42B H42E 109.5 . .
H42D C42B H42F 109.5 . .
H42E C42B H42F 109.5 . .
C23B O3B C23 20.2(15) . .
C41B O3B C23 117(2) . .
C41B O3B C23B 123(3) . .
C20 C21B C26 106(2) . .
C20 C21B C26B 113(3) . .
C22 C21B C20 119(3) . .
C22 C21B C26 113(3) . .
C22 C21B C22B 27.3(14) . .
C22 C21B C26B 117(4) . .
C22B C21B C20 116(3) . .
C22B C21B C26 133(3) . .
C22B C21B C26B 131(4) . .
C26B C21B C26 14(2) . .
C21 C22B H22B 117.1 . .
C22 C22B C21 51(3) . .
C22 C22B C23 93(4) . .
C22 C22B C21B 63(3) . .
C22 C22B H22B 85.0 . .
C22 C22B C23B 122(5) . .
C23 C22B C21 111(2) . .
C23 C22B C21B 119(3) . .
C23 C22B H22B 113.3 . .
C23 C22B C23B 30.3(19) . .
C21B C22B C21 13.2(18) . .
C21B C22B H22B 118.0 . .
C23B C22B C21 123(3) . .
C23B C22B C21B 124(3) . .
C23B C22B H22B 118.0 . .
C23 C23B C22 45(3) . .
C23 C23B C24 82(4) . .
C23 C23B O3B 111(5) . .
C23 C23B C22B 63(4) . .
C23 C23B C24B 104(5) . .
C24 C23B C22 103(2) . .
C24 C23B O3B 123(3) . .
C24 C23B C24B 22(2) . .
O3B C23B C22 126(3) . .
C22B C23B C22 18.4(16) . .
C22B C23B C24 115(3) . .
C22B C23B O3B 121(3) . .
C22B C23B C24B 121(4) . .
C24B C23B C22 115(4) . .
C24B C23B O3B 118(4) . .
C19 C24B C23 102(3) . .
C19 C24B H24B 121.4 . .
C23 C24B H24B 132.6 . .
C24 C24B C19 78(7) . .
C24 C24B C23 52(6) . .
C24 C24B C23B 74(7) . .
C24 C24B H24B 117.3 . .
C23B C24B C19 117(5) . .
C23B C24B C23 23.0(18) . .
C23B C24B H24B 121.4 . .
C21 C26B C21B 17.9(16) . .
C21 C26B H26D 101.2 . .
C21 C26B H26E 98.7 . .
C21 C26B H26F 127.3 . .
C21B C26B H26D 109.5 . .
C21B C26B H26E 109.5 . .
C21B C26B H26F 109.5 . .
H26D C26B H26E 109.5 . .
H26D C26B H26F 109.5 . .
H26E C26B H26F 109.5 . .
O3B C41B H41A 109.5 . .
O3B C41B H41B 109.5 . .
O3B C41B H41C 109.5 . .
H41A C41B H41B 109.5 . .
H41A C41B H41C 109.5 . .
H41B C41B H41C 109.5 . .
O1' S1' O2' 115.47(19) . .
O1' S1' C1' 111.4(2) . .
O1' S1' C12' 111.72(19) . .
O2' S1' C1' 111.47(19) . .
O2' S1' C12' 111.53(19) . .
C1' S1' C12' 93.1(2) . .
C18' S2' C19' 99.5(2) . .
C33' S3' C32' 98.4(2) . .
C23' O3' C41' 120.2(7) . .
C30' O4B' C44' 126.7(12) . .
C4' N1' C13' 116.7(3) . .
C4' N1' C20' 118.4(3) . .
C20' N1' C13' 114.7(3) . .
C9' N2' C27' 118.7(3) . .
C9' N2' C34' 119.4(3) . .
C34' N2' C27' 113.9(3) . .
C2' C1' S1' 127.9(3) . .
C2' C1' C6' 121.1(4) . .
C6' C1' S1' 111.0(3) . .
C1' C2' H2' 120.4 . .
C1' C2' C3' 119.3(4) . .
C3' C2' H2' 120.4 . .
C2' C3' H3' 119.8 . .
C2' C3' C4' 120.4(4) . .
C4' C3' H3' 119.8 . .
N1' C4' C3' 120.7(4) . .
C5' C4' N1' 120.3(4) . .
C5' C4' C3' 118.9(4) . .
C4' C5' H5' 119.8 . .
C6' C5' C4' 120.3(4) . .
C6' C5' H5' 119.8 . .
C1' C6' C7' 112.3(4) . .
C5' C6' C1' 120.0(4) . .
C5' C6' C7' 127.7(4) . .
C8' C7' C6' 127.0(4) . .
C8' C7' C12' 119.2(4) . .
C12' C7' C6' 113.7(4) . .
C7' C8' H8' 120.2 . .
C7' C8' C9' 119.7(4) . .
C9' C8' H8' 120.2 . .
C8' C9' N2' 119.6(4) . .
C10' C9' N2' 121.1(4) . .
C10' C9' C8' 119.4(4) . .
C9' C10' H10' 119.4 . .
C11' C10' C9' 121.1(4) . .
C11' C10' H10' 119.4 . .
C10' C11' H11' 121.0 . .
C12' C11' C10' 118.1(4) . .
C12' C11' H11' 121.0 . .
C7' C12' S1' 109.8(3) . .
C11' C12' S1' 127.6(3) . .
C11' C12' C7' 122.6(4) . .
C14' C13' N1' 120.6(4) . .
C18' C13' N1' 118.0(4) . .
C18' C13' C14' 121.3(4) . .
C13' C14' C25' 121.7(5) . .
C15' C14' C13' 117.1(5) . .
C15' C14' C25' 121.1(5) . .
C14' C15' H15' 119.2 . .
C16' C15' C14' 121.7(5) . .
C16' C15' H15' 119.2 . .
C15' C16' H16' 119.4 . .
C15' C16' C17' 121.4(5) . .
C15' C16' O3B' 124.7(7) . .
C17' C16' H16' 119.2 . .
C17' C16' O3B' 113.9(8) . .
C16' C17' H17' 120.8 . .
C16' C17' C18' 118.3(5) . .
C18' C17' H17' 120.8 . .
C13' C18' S2' 119.5(3) . .
C13' C18' C17' 119.9(5) . .
C17' C18' S2' 120.6(4) . .
C20' C19' S2' 119.2(3) . .
C20' C19' C24' 121.1(4) . .
C24' C19' S2' 119.7(4) . .
C19' C20' N1' 118.8(4) . .
C19' C20' C21' 120.5(4) . .
C21' C20' N1' 120.7(4) . .
C20' C21' C26' 120.7(4) . .
C22' C21' C20' 117.6(5) . .
C22' C21' C26' 121.6(4) . .
C21' C22' H22' 119.2 . .
C23' C22' C21' 121.6(5) . .
C23' C22' H22' 119.2 . .
O3' C23' C24' 121.6(5) . .
C22' C23' O3' 117.3(5) . .
C22' C23' H23' 119.5 . .
C22' C23' C24' 121.0(4) . .
C24' C23' H23' 119.5 . .
C19' C24' C23' 117.9(5) . .
C19' C24' H24' 121.0 . .
C23' C24' H24' 121.0 . .
C14' C25' H25D 109.5 . .
C14' C25' H25E 109.5 . .
C14' C25' H25F 109.5 . .
H25D C25' H25E 109.5 . .
H25D C25' H25F 109.5 . .
H25E C25' H25F 109.5 . .
C21' C26' H26G 109.5 . .
C21' C26' H26H 109.5 . .
C21' C26' H26I 109.5 . .
H26G C26' H26H 109.5 . .
H26G C26' H26I 109.5 . .
H26H C26' H26I 109.5 . .
C28' C27' N2' 121.7(4) . .
C32' C27' N2' 117.7(4) . .
C32' C27' C28' 120.6(4) . .
C27' C28' C39' 121.9(5) . .
C29' C28' C27' 117.2(5) . .
C29' C28' C39' 120.9(5) . .
C28' C29' H29' 119.4 . .
C30' C29' C28' 121.2(5) . .
C30' C29' H29' 119.4 . .
C29' C30' O4B' 126.3(8) . .
C29' C30' H30' 119.4 . .
C31' C30' O4B' 111.9(8) . .
C31' C30' C29' 121.3(5) . .
C31' C30' H30' 119.4 . .
C30' C31' H31' 120.8 . .
C30' C31' C32' 118.5(6) . .
C32' C31' H31' 120.8 . .
C27' C32' S3' 119.0(4) . .
C27' C32' C31' 121.0(5) . .
C31' C32' S3' 120.0(4) . .
C34' C33' S3' 118.2(3) . .
C38' C33' S3' 120.9(4) . .
C38' C33' C34' 120.9(4) . .
C33' C34' N2' 118.5(4) . .
C35' C34' N2' 120.8(4) . .
C35' C34' C33' 120.7(4) . .
C34' C35' C36' 118.2(4) . .
C34' C35' C40' 121.9(4) . .
C36' C35' C40' 119.9(4) . .
C35' C36' H36' 119.5 . .
C37' C36' C35' 121.0(5) . .
C37' C36' H36' 119.5 . .
C36' C37' H37' 119.8 . .
C36' C37' C38' 120.3(5) . .
C38' C37' H37' 119.8 . .
O4' C37' C36' 116.7(5) . .
O4' C37' C38' 122.6(5) . .
C33' C38' C37' 118.8(4) . .
C33' C38' H38' 120.6 . .
C37' C38' H38' 120.6 . .
C28' C39' H39G 109.5 . .
C28' C39' H39H 109.5 . .
C28' C39' H39I 109.5 . .
H39G C39' H39H 109.5 . .
H39G C39' H39I 109.5 . .
H39H C39' H39I 109.5 . .
C35' C40' H40D 109.5 . .
C35' C40' H40E 109.5 . .
C35' C40' H40F 109.5 . .
H40D C40' H40E 109.5 . .
H40D C40' H40F 109.5 . .
H40E C40' H40F 109.5 . .
O3' C41' H41D 109.6 . .
O3' C41' H41E 109.6 . .
O3' C41' H41F 109.2 . .
H41D C41' H41E 109.5 . .
H41D C41' H41F 109.4 . .
H41E C41' H41F 109.5 . .
O4B' C44' H44A 109.4 . .
O4B' C44' H44B 109.4 . .
O4B' C44' H44C 109.6 . .
H44A C44' H44B 109.5 . .
H44A C44' H44C 109.5 . .
H44B C44' H44C 109.5 . .
C43' O3B' C16' 126.9(13) . .
O3B' C43' H43D 109.1 . .
O3B' C43' H43E 109.7 . .
O3B' C43' H43F 109.6 . .
O3B' C43' C7S 150(2) . .
O3B' C43' C9S 123(2) . .
H43D C43' H43E 109.4 . .
H43D C43' H43F 109.5 . .
H43E C43' H43F 109.5 . .
C7S C43' H43D 94.9 . .
C7S C43' H43E 42.7 . .
C7S C43' H43F 77.8 . .
C7S C43' C9S 84.9(14) . .
C9S C43' H43D 60.8 . .
C9S C43' H43E 127.3 . .
C9S C43' H43F 48.8 . .
C8S C43' O3B' 148(3) . .
C8S C43' H43D 39.7 . .
C8S C43' H43E 93.4 . .
C8S C43' H43F 82.1 . .
C8S C43' C7S 60.9(15) . .
C8S C43' C9S 43.8(18) . .
C37' O4' C42' 119.0(7) . .
O4' C42' H42G 109.5 . .
O4' C42' H42H 109.5 . .
O4' C42' H42I 109.5 . .
H42G C42' H42H 109.5 . .
H42G C42' H42I 109.5 . .
H42H C42' H42I 109.5 . .
C2T C1T Cl2 119.4(6) . .
C2T C1T C6T 120.0 . .
C6T C1T Cl2 120.5(6) . .
C1T C2T H2T 120.0 . .
C3T C2T C1T 120.0 . .
C3T C2T H2T 120.0 . .
C2T C3T H3T 120.0 . .
C2T C3T C4T 120.0 . .
C4T C3T H3T 120.0 . .
C3T C4T H4T 120.0 . .
C3T C4T C5T 120.0 . .
C5T C4T H4T 120.0 . .
C4T C5T H5T 120.0 . .
C6T C5T C4T 120.0 . .
C6T C5T H5T 120.0 . .
C1T C6T H6T 120.0 . .
C5T C6T C1T 120.0 . .
C5T C6T H6T 120.0 . .
C1A C1TA Cl2A 123.6(10) . .
C1A C1TA C2TA 120.0 . .
C2TA C1TA Cl2A 116.3(10) . .
C1TA C1A H1A 120.0 . .
C5TA C1A C1TA 120.0 . .
C5TA C1A H1A 120.0 . .
C1A C5TA H5TA 120.0 . .
C1A C5TA C4TA 120.0 . .
C4TA C5TA H5TA 120.0 . .
C5TA C4TA H4TA 120.0 . .
C3TA C4TA C5TA 120.0 . .
C3TA C4TA H4TA 120.0 . .
C4TA C3TA H3TA 120.0 . .
C4TA C3TA C2TA 120.0 . .
C2TA C3TA H3TA 120.0 . .
C1TA C2TA H2TA 120.0 . .
C3TA C2TA C1TA 120.0 . .
C3TA C2TA H2TA 120.0 . .
C6TB C1TB Cl2B 122(2) . .
C6TB C1TB C2TB 120.0 . .
C2TB C1TB Cl2B 118(2) . .
C1TB C6TB H6TB 120.0 . .
C1TB C6TB C5TB 120.0 . .
C5TB C6TB H6TB 120.0 . .
C6TB C5TB H5TB 120.0 . .
C4TB C5TB C6TB 120.0 . .
C4TB C5TB H5TB 120.0 . .
C5TB C4TB H4TB 120.0 . .
C3TB C4TB C5TB 120.0 . .
C3TB C4TB H4TB 120.0 . .
C4TB C3TB H3TB 120.0 . .
C2TB C3TB C4TB 120.0 . .
C2TB C3TB H3TB 120.0 . .
C1TB C2TB H2TB 120.0 . .
C3TB C2TB C1TB 120.0 . .
C3TB C2TB H2TB 120.0 . .
C6S C1S Cl1 121.6(5) . .
C6S C1S C2S 120.0 . .
C2S C1S Cl1 118.4(5) . .
C1S C6S H6S 120.0 . .
C1S C6S C5S 120.0 . .
C5S C6S H6S 120.0 . .
C6S C5S H5S 120.0 . .
C4S C5S C6S 120.0 . .
C4S C5S H5S 120.0 . .
C5S C4S H4S 120.0 . .
C5S C4S C3S 120.0 . .
C3S C4S H4S 120.0 . .
C4S C3S H3S 120.0 . .
C2S C3S C4S 120.0 . .
C2S C3S H3S 120.0 . .
C1S C2S H2S 120.0 . .
C3S C2S C1S 120.0 . .
C3S C2S H2S 120.0 . .
C6SA C1SA Cl1A 117.2(7) . .
C6SA C1SA C2SA 120.0 . .
C2SA C1SA Cl1A 122.8(7) . .
C1SA C6SA H6SA 120.0 . .
C5SA C6SA C1SA 120.0 . .
C5SA C6SA H6SA 120.0 . .
C6SA C5SA H5SA 120.0 . .
C6SA C5SA C4SA 120.0 . .
C4SA C5SA H5SA 120.0 . .
C5SA C4SA H4SA 120.0 . .
C5SA C4SA C3SA 120.0 . .
C3SA C4SA H4SA 120.0 . .
C4SA C3SA H3SA 120.0 . .
C2SA C3SA C4SA 120.0 . .
C2SA C3SA H3SA 120.0 . .
C1SA C2SA H2SA 120.0 . .
C3SA C2SA C1SA 120.0 . .
C3SA C2SA H2SA 120.0 . .
C11S C12S H12S 121.6 . .
C13S C12S H12S 121.6 . .
C13S C12S C11S 116.9(5) . .
C11S C16S H16S 121.2 . .
C15S C16S H16S 121.2 . .
C15S C16S C11S 117.7(6) . .
C12S C11S Cl3 118.3(4) . .
C16S C11S Cl3 119.3(4) . .
C16S C11S C12S 122.5(5) . .
C16S C15S H15S 119.7 . .
C16S C15S C14S 120.7(6) . .
C14S C15S H15S 119.7 . .
C12S C13S H13S 119.0 . .
C14S C13S C12S 122.0(6) . .
C14S C13S H13S 119.0 . .
C15S C14S H14S 119.9 . .
C13S C14S C15S 120.2(6) . .
C13S C14S H14S 119.9 . .
Cl4 C7S C43' 99.2(17) . .
C9S C7S C43' 123(2) 3_667 .
C9S C7S Cl4 124(2) 3_667 .
C9S C7S C8S 124(2) 3_667 .
C8S C7S C43' 39.2(11) . .
C8S C7S Cl4 111.6(19) . .
C43' C9S H9S 118.2 . .
C7S C9S C43' 112.2(18) 3_667 .
C7S C9S H9S 120.7 3_667 .
C8S C9S C43' 30.6(12) . .
C8S C9S C7S 119(2) . 3_667
C8S C9S H9S 120.7 . .
C43' C8S C7S 80(2) . .
C43' C8S C9S 106(3) . .
C43' C8S H8S 84.8 . .
C7S C8S H8S 121.3 . .
C9S C8S C7S 117(2) . .
C9S C8S H8S 121.3 . .

loop_
_geom_bond_atom_site_label_1
_geom_bond_atom_site_label_2
_geom_bond_distance
_geom_bond_site_symmetry_2
S1 O1 1.441(3) .
S1 O2 1.440(3) .
S1 C1 1.753(4) .
S1 C12 1.759(4) .
S2 C14 1.755(5) .
S2 C19 1.760(5) .
S3 C33 1.763(5) .
S3 C32 1.837(11) .
S3 C32B 1.46(4) .
N1 C4 1.403(5) .
N1 C13 1.433(6) .
N1 C20 1.438(6) .
N2 C9 1.403(5) .
N2 C34 1.440(5) .
N2 C27 1.412(13) .
N2 C27B 1.62(5) .
C1 C2 1.402(6) .
C1 C6 1.396(5) .
C2 H2 0.9500 .
C2 C3 1.380(6) .
C3 H3 0.9500 .
C3 C4 1.410(6) .
C4 C5 1.393(6) .
C5 H5 0.9500 .
C5 C6 1.385(6) .
C6 C7 1.472(6) .
C7 C8 1.391(5) .
C7 C12 1.391(6) .
C8 H8 0.9500 .
C8 C9 1.404(6) .
C9 C10 1.409(6) .
C10 H10 0.9500 .
C10 C11 1.383(6) .
C11 H11 0.9500 .
C11 C12 1.391(6) .
C13 C14 1.389(6) .
C13 C18 1.404(6) .
C14 C15 1.400(6) .
C15 H15 0.9500 .
C15 C16 1.383(7) .
C16 H16 0.9505 .
C16 C17 1.376(8) .
C16 O5 1.404(7) .
C17 H17 0.9500 .
C17 C18 1.379(8) .
C18 C25 1.515(8) .
C19 C20 1.386(7) .
C19 C24 1.390(11) .
C19 C24B 1.40(6) .
C20 C21 1.384(11) .
C20 C21B 1.48(4) .
C25 H25A 0.9800 .
C25 H25B 0.9800 .
C25 H25C 0.9800 .
C33 C34 1.384(6) .
C33 C38 1.389(6) .
C34 C35 1.400(6) .
C35 C36 1.371(7) .
C35 C40 1.497(6) .
C36 H36 0.9500 .
C36 C37 1.390(7) .
C37 H37 0.9500 .
C37 C38 1.380(7) .
C37 O4 1.376(6) .
C38 H38 0.9500 .
C40 H40A 0.9800 .
C40 H40B 0.9800 .
C40 H40C 0.9800 .
O4 C42 1.443(7) .
O5 C43 1.441(10) .
C21 C22 1.401(14) .
C21 C26 1.486(9) .
C21 C22B 1.72(3) .
C21 C26B 1.41(5) .
C22 H22 0.9500 .
C22 C23 1.372(14) .
C22 C21B 1.28(4) .
C22 C22B 0.66(3) .
C22 C23B 1.76(4) .
C23 H23 0.9500 .
C23 C24 1.398(13) .
C23 O3B 1.80(2) .
C23 C22B 1.17(4) .
C23 C23B 0.67(4) .
C23 C24B 1.66(5) .
C24 H24 0.9500 .
C24 C23B 1.32(4) .
C24 C24B 0.52(5) .
C26 H26A 0.9800 .
C26 H26B 0.9800 .
C26 H26C 0.9800 .
C26 C21B 1.69(4) .
C27 C28 1.400(16) .
C27 C32 1.382(17) .
C28 C29 1.397(14) .
C28 C39 1.572(14) .
C29 H29 0.9500 .
C29 C30 1.372(15) .
C30 H30 0.9500 .
C30 C31 1.376(13) .
C31 H31 0.9500 .
C31 C32 1.387(13) .
C39 H39A 0.9800 .
C39 H39B 0.9800 .
C39 H39C 0.9800 .
C42 H42A 0.9800 .
C42 H42B 0.9800 .
C42 H42C 0.9800 .
C43 H43A 0.9800 .
C43 H43B 0.9800 .
C43 H43C 0.9800 .
O4B C30B 1.28(3) .
O4B C42B 1.41(4) .
C27B C28B 1.49(7) .
C27B C32B 1.37(6) .
C28B C29B 1.39(5) .
C28B C39B 1.550(18) .
C29B H29B 0.9500 .
C29B C30B 1.38(4) .
C30B C31B 1.43(4) .
C31B H31B 0.9500 .
C31B C32B 1.40(5) .
C39B H39D 0.9796 .
C39B H39E 0.9806 .
C39B H39F 0.9800 .
C42B H42D 0.9800 .
C42B H42E 0.9800 .
C42B H42F 0.9800 .
O3B C23B 1.46(5) .
O3B C41B 1.45(5) .
C21B C22B 1.43(5) .
C21B C26B 1.495(19) .
C22B H22B 0.9500 .
C22B C23B 1.32(5) .
C23B C24B 1.37(6) .
C24B H24B 0.9500 .
C26B H26D 0.9800 .
C26B H26E 0.9800 .
C26B H26F 0.9800 .
C41B H41A 0.9800 .
C41B H41B 0.9800 .
C41B H41C 0.9800 .
S1' O1' 1.438(3) .
S1' O2' 1.445(3) .
S1' C1' 1.754(4) .
S1' C12' 1.774(4) .
S2' C18' 1.758(5) .
S2' C19' 1.767(4) .
S3' C32' 1.769(5) .
S3' C33' 1.759(5) .
O3' C23' 1.375(7) .
O3' C41' 1.412(12) .
O4B' C30' 1.401(11) .
O4B' C44' 1.42(2) .
N1' C4' 1.404(5) .
N1' C13' 1.442(5) .
N1' C20' 1.434(5) .
N2' C9' 1.406(5) .
N2' C27' 1.445(6) .
N2' C34' 1.437(5) .
C1' C2' 1.376(6) .
C1' C6' 1.397(5) .
C2' H2' 0.9500 .
C2' C3' 1.398(6) .
C3' H3' 0.9500 .
C3' C4' 1.412(6) .
C4' C5' 1.400(6) .
C5' H5' 0.9500 .
C5' C6' 1.380(6) .
C6' C7' 1.471(6) .
C7' C8' 1.389(5) .
C7' C12' 1.392(6) .
C8' H8' 0.9500 .
C8' C9' 1.403(6) .
C9' C10' 1.400(6) .
C10' H10' 0.9500 .
C10' C11' 1.394(6) .
C11' H11' 0.9500 .
C11' C12' 1.372(6) .
C13' C14' 1.400(6) .
C13' C18' 1.390(7) .
C14' C15' 1.383(7) .
C14' C25' 1.496(8) .
C15' H15' 0.9500 .
C15' C16' 1.374(8) .
C16' H16' 0.9501 .
C16' C17' 1.377(8) .
C16' O3B' 1.418(11) .
C17' H17' 0.9500 .
C17' C18' 1.397(6) .
C19' C20' 1.381(6) .
C19' C24' 1.387(6) .
C20' C21' 1.405(6) .
C21' C22' 1.384(7) .
C21' C26' 1.497(7) .
C22' H22' 0.9500 .
C22' C23' 1.368(7) .
C23' H23' 0.9500 .
C23' C24' 1.394(7) .
C24' H24' 0.9500 .
C25' H25D 0.9800 .
C25' H25E 0.9800 .
C25' H25F 0.9800 .
C26' H26G 0.9800 .
C26' H26H 0.9800 .
C26' H26I 0.9800 .
C27' C28' 1.403(6) .
C27' C32' 1.382(7) .
C28' C29' 1.395(7) .
C28' C39' 1.502(7) .
C29' H29' 0.9500 .
C29' C30' 1.377(9) .
C30' H30' 0.9500 .
C30' C31' 1.374(8) .
C31' H31' 0.9500 .
C31' C32' 1.386(7) .
C33' C34' 1.393(6) .
C33' C38' 1.377(6) .
C34' C35' 1.388(6) .
C35' C36' 1.391(6) .
C35' C40' 1.500(6) .
C36' H36' 0.9500 .
C36' C37' 1.389(7) .
C37' H37' 0.9499 .
C37' C38' 1.391(7) .
C37' O4' 1.343(7) .
C38' H38' 0.9500 .
C39' H39G 0.9800 .
C39' H39H 0.9800 .
C39' H39I 0.9800 .
C40' H40D 0.9800 .
C40' H40E 0.9800 .
C40' H40F 0.9800 .
C41' H41D 0.9801 .
C41' H41E 0.9799 .
C41' H41F 0.9801 .
C44' H44A 0.9798 .
C44' H44B 0.9801 .
C44' H44C 0.9801 .
O3B' C43' 1.403(16) .
C43' H43D 0.9801 .
C43' H43E 0.9801 .
C43' H43F 0.9796 .
C43' C7S 1.55(3) .
C43' C9S 1.89(3) .
C43' C8S 1.00(2) .
O4' C42' 1.435(11) .
C42' H42G 0.9800 .
C42' H42H 0.9800 .
C42' H42I 0.9800 .
Cl2 C1T 1.659(8) .
C1T C2T 1.3900 .
C1T C6T 1.3900 .
C2T H2T 0.9500 .
C2T C3T 1.3900 .
C3T H3T 0.9500 .
C3T C4T 1.3900 .
C4T H4T 0.9500 .
C4T C5T 1.3900 .
C5T H5T 0.9500 .
C5T C6T 1.3900 .
C6T H6T 0.9500 .
Cl2A C1TA 1.671(13) .
C1TA C1A 1.3900 .
C1TA C2TA 1.3900 .
C1A H1A 0.9500 .
C1A C5TA 1.3900 .
C5TA H5TA 0.9500 .
C5TA C4TA 1.3900 .
C4TA H4TA 0.9500 .
C4TA C3TA 1.3900 .
C3TA H3TA 0.9500 .
C3TA C2TA 1.3900 .
C2TA H2TA 0.9500 .
Cl2B C1TB 1.71(3) .
C1TB C6TB 1.3900 .
C1TB C2TB 1.3900 .
C6TB H6TB 0.9500 .
C6TB C5TB 1.3900 .
C5TB H5TB 0.9500 .
C5TB C4TB 1.3900 .
C4TB H4TB 0.9500 .
C4TB C3TB 1.3900 .
C3TB H3TB 0.9500 .
C3TB C2TB 1.3900 .
C2TB H2TB 0.9500 .
Cl1 C1S 1.756(6) .
C1S C6S 1.3900 .
C1S C2S 1.3900 .
C6S H6S 0.9500 .
C6S C5S 1.3900 .
C5S H5S 0.9500 .
C5S C4S 1.3900 .
C4S H4S 0.9500 .
C4S C3S 1.3900 .
C3S H3S 0.9500 .
C3S C2S 1.3900 .
C2S H2S 0.9500 .
Cl1A C1SA 1.710(9) .
C1SA C6SA 1.3900 .
C1SA C2SA 1.3900 .
C6SA H6SA 0.9500 .
C6SA C5SA 1.3900 .
C5SA H5SA 0.9500 .
C5SA C4SA 1.3900 .
C4SA H4SA 0.9500 .
C4SA C3SA 1.3900 .
C3SA H3SA 0.9500 .
C3SA C2SA 1.3900 .
C2SA H2SA 0.9500 .
Cl3 C11S 1.738(5) .
C12S H12S 0.9500 .
C12S C11S 1.389(7) .
C12S C13S 1.377(7) .
C16S H16S 0.9500 .
C16S C11S 1.378(7) .
C16S C15S 1.374(8) .
C15S H15S 0.9500 .
C15S C14S 1.377(9) .
C13S H13S 0.9500 .
C13S C14S 1.340(9) .
C14S H14S 0.9500 .
Cl4 C7S 1.48(3) .
C7S C9S 1.368(16) 3_667
C7S C8S 1.376(16) .
C9S H9S 0.9500 .
C9S C8S 1.356(16) .
C8S H8S 0.9500 .
